data_1512214
loop_
_publ_author_name
'Aav, Riina'
'Shmatova, Elena'
'Reile, Indrek'
'Borissova, Maria'
'Topi\'c, Filip'
'Rissanen, Kari'

_publ_section_title
;
 New Chiral Cyclohexylhemicucurbit[6]uril
;
_journal_issue 14
_journal_name_full 'Organic Letters'
_journal_page_first 3786
_journal_paper_doi 10.1021/ol401766a
_journal_volume 15
_journal_year 2013
_chemical_absolute_configuration ad
_chemical_formula_moiety '2(C48 H72 N12 O6), 7(C Cl4)'
_chemical_formula_sum 'C103 H144 Cl28 N24 O12'
_chemical_formula_weight 2903.01
_chemical_name_systematic
;
 ?
;
_space_group_crystal_system orthorhombic
_space_group_IT_number 20
_space_group_name_Hall 'C 2c 2'
_space_group_name_H-M_alt 'C 2 2 21'
_symmetry_space_group_name_Hall 'C 2c 2'
_symmetry_space_group_name_H-M 'C 2 2 21'
_atom_sites_solution_hydrogens geom
_atom_sites_solution_primary iterative
_atom_sites_solution_secondary difmap
_audit_creation_method SHELXL-2013
_cell_angle_alpha 90
_cell_angle_beta 90
_cell_angle_gamma 90
_cell_formula_units_Z 8
_cell_length_a 16.62503(15)
_cell_length_b 17.42571(16)
_cell_length_c 94.3127(10)
_cell_measurement_reflns_used 11260
_cell_measurement_temperature 123.0(1)
_cell_measurement_theta_max 71.2919
_cell_measurement_theta_min 3.2775
_cell_volume 27322.7(5)
_computing_cell_refinement
;
CrysAlisPro, Agilent Technologies,
Version 1.171.36.21 (release 14-08-2012 CrysAlis171 .NET)
(compiled Sep 14 2012,17:21:16)
;
_computing_data_collection
;
CrysAlisPro, Agilent Technologies,
Version 1.171.36.21 (release 14-08-2012 CrysAlis171 .NET)
(compiled Sep 14 2012,17:21:16)
;
_computing_data_reduction
;
CrysAlisPro, Agilent Technologies,
Version 1.171.36.21 (release 14-08-2012 CrysAlis171 .NET)
(compiled Sep 14 2012,17:21:16)
;
_computing_publication_material 'WinGX publication routines (Farrugia, 1999)'
_computing_structure_refinement 'SHELXL-2013 (Sheldrick, 2013)'
_computing_structure_solution 'Superflip (Palatinus & Chapuis 2007)'
_diffrn_ambient_temperature 123.0(1)
_diffrn_detector_area_resol_mean 10.3953
_diffrn_measured_fraction_theta_full 0.973
_diffrn_measured_fraction_theta_max 0.973
_diffrn_measurement_device_type 'SuperNova, Dual, Cu at zero, Atlas'
_diffrn_measurement_method '\w scans'
_diffrn_radiation_monochromator mirror
_diffrn_radiation_source 'SuperNova (Cu) X-ray Source'
_diffrn_radiation_type CuK\a
_diffrn_radiation_wavelength 1.54184
_diffrn_reflns_av_R_equivalents 0.0467
_diffrn_reflns_av_unetI/netI 0.0663
_diffrn_reflns_Laue_measured_fraction_full 0.973
_diffrn_reflns_Laue_measured_fraction_max 0.973
_diffrn_reflns_limit_h_max 18
_diffrn_reflns_limit_h_min -19
_diffrn_reflns_limit_k_max 9
_diffrn_reflns_limit_k_min -20
_diffrn_reflns_limit_l_max 113
_diffrn_reflns_limit_l_min -112
_diffrn_reflns_number 26058
_diffrn_reflns_point_group_measured_fraction_full 0.750
_diffrn_reflns_point_group_measured_fraction_max 0.750
_diffrn_reflns_theta_full 67.684
_diffrn_reflns_theta_max 67.743
_diffrn_reflns_theta_min 4.689
_exptl_absorpt_coefficient_mu 5.621
_exptl_absorpt_correction_T_max 0.596
_exptl_absorpt_correction_T_min 0.266
_exptl_absorpt_correction_type gaussian
_exptl_absorpt_process_details
;
CrysAlisPro, Agilent Technologies, Version 1.171.36.21
(release 14-08-2012 CrysAlis171 .NET) (compiled Sep 14 2012,17:21:16)
Numerical absorption correction based on gaussian integration over a
multifaceted crystal model
;
_exptl_crystal_colour colourless
_exptl_crystal_density_diffrn 1.411
_exptl_crystal_density_method 'not measured'
_exptl_crystal_description block
_exptl_crystal_F_000 12016
_exptl_crystal_size_max 0.329
_exptl_crystal_size_mid 0.287
_exptl_crystal_size_min 0.105
_refine_diff_density_max 1.785
_refine_diff_density_min -0.561
_refine_diff_density_rms 0.107
_refine_ls_abs_structure_details
;
 Flack x determined using 4824 quotients [(I+)-(I-)]/[(I+)+(I-)]
 (Parsons and Flack (2004), Acta Cryst. A60, s61).
;
_refine_ls_abs_structure_Flack 0.042(10)
_refine_ls_extinction_method none
_refine_ls_goodness_of_fit_ref 1.078
_refine_ls_hydrogen_treatment constr
_refine_ls_matrix_type full
_refine_ls_number_parameters 1775
_refine_ls_number_reflns 18553
_refine_ls_number_restraints 3370
_refine_ls_restrained_S_all 1.027
_refine_ls_R_factor_all 0.0897
_refine_ls_R_factor_gt 0.0847
_refine_ls_shift/su_max 0.000
_refine_ls_shift/su_mean 0.000
_refine_ls_structure_factor_coef Fsqd
_refine_ls_weighting_details
;
 w=1/[\s^2^(Fo^2^)+(0.0581P)^2^+388.2816P+0.0100sin\q]
 where P=(Fo^2^+2Fc^2^)/3
;
_refine_ls_weighting_scheme calc
_refine_ls_wR_factor_gt 0.2134
_refine_ls_wR_factor_ref 0.2162
_reflns_Friedel_coverage 0.430
_reflns_Friedel_fraction_full 0.489
_reflns_Friedel_fraction_max 0.489
_reflns_number_gt 17287
_reflns_number_total 18553
_reflns_threshold_expression 'I > 2\s(I)'
_cod_data_source_file ol401766a_si_002.cif
_cod_data_source_block aav1c
_cod_database_code 1512214
_shelx_space_group_comment
;
The symmetry employed for this shelxl refinement is uniquely defined
by the following loop, which should always be used as a source of
symmetry information in preference to the above space-group names.
They are only intended as comments.
;
_shelx_estimated_absorpt_t_min 0.259
_shelx_estimated_absorpt_t_max 0.590
_shelxl_version_number 2012-9

loop_
_space_group_symop_operation_xyz
'x, y, z'
'-x, -y, z+1/2'
'-x, y, -z+1/2'
'x, -y, -z'
'x+1/2, y+1/2, z'
'-x+1/2, -y+1/2, z+1/2'
'-x+1/2, y+1/2, -z+1/2'
'x+1/2, -y+1/2, -z'

loop_
_atom_site_label
_atom_site_type_symbol
_atom_site_fract_x
_atom_site_fract_y
_atom_site_fract_z
_atom_site_U_iso_or_equiv
_atom_site_adp_type
_atom_site_occupancy
_atom_site_site_symmetry_order
_atom_site_calc_flag
_atom_site_refinement_flags_posn
_atom_site_refinement_flags_adp
_atom_site_refinement_flags_occupancy
_atom_site_disorder_assembly
_atom_site_disorder_group
C1A C 0.2231(7) 0.3559(6) 0.03241(11) 0.0317(19) Uani 1 1 d . U . . .
C2A C 0.1982(7) 0.4865(7) 0.02890(11) 0.031(2) Uani 1 1 d . U . . .
H2A H 0.2339 0.5103 0.0362 0.037 Uiso 1 1 calc R U . . .
C3A C 0.1265(7) 0.4507(7) 0.03610(12) 0.032(2) Uani 1 1 d . U . . .
H3A H 0.0859 0.4372 0.0287 0.039 Uiso 1 1 calc R U . . .
C4A C 0.0889(7) 0.5072(7) 0.04621(12) 0.036(2) Uani 1 1 d . U . . .
H4A1 H 0.1289 0.5251 0.0533 0.043 Uiso 1 1 calc R U . . .
H4A2 H 0.0432 0.4834 0.0513 0.043 Uiso 1 1 calc R U . . .
C5A C 0.0598(7) 0.5744(7) 0.03696(13) 0.037(2) Uani 1 1 d . U . . .
H5A1 H 0.0152 0.5564 0.0308 0.045 Uiso 1 1 calc R U . . .
H5A2 H 0.0383 0.6153 0.0432 0.045 Uiso 1 1 calc R U . . .
C6A C 0.1258(7) 0.6083(7) 0.02759(12) 0.034(2) Uani 1 1 d . U . . .
H6A1 H 0.1654 0.6351 0.0337 0.041 Uiso 1 1 calc R U . . .
H6A2 H 0.1016 0.6469 0.0212 0.041 Uiso 1 1 calc R U . . .
C7A C 0.1698(8) 0.5480(7) 0.01867(12) 0.037(2) Uani 1 1 d . U . . .
H7A1 H 0.1331 0.5257 0.0115 0.044 Uiso 1 1 calc R U . . .
H7A2 H 0.2162 0.5714 0.0137 0.044 Uiso 1 1 calc R U . . .
C8A C 0.1137(7) 0.3236(6) 0.04935(12) 0.032(2) Uani 1 1 d . U . . .
H8A1 H 0.1312 0.2714 0.0465 0.038 Uiso 1 1 calc R U . . .
H8A2 H 0.0562 0.3291 0.0468 0.038 Uiso 1 1 calc R U . . .
C9A C 0.0574(6) 0.3538(6) 0.07301(11) 0.0265(18) Uani 1 1 d . U . . .
C10A C 0.1755(6) 0.2818(6) 0.07282(12) 0.0279(19) Uani 1 1 d . U . . .
H10A H 0.1551 0.2281 0.0719 0.034 Uiso 1 1 calc R U . . .
C11A C 0.1593(6) 0.3096(6) 0.08773(11) 0.0233(18) Uani 1 1 d . U . . .
H11A H 0.1928 0.3563 0.0895 0.028 Uiso 1 1 calc R U . . .
C12A C 0.1848(6) 0.2477(6) 0.09810(12) 0.029(2) Uani 1 1 d . U . . .
H12A H 0.1562 0.1991 0.0960 0.035 Uiso 1 1 calc R U . . .
H12B H 0.1721 0.2634 0.1079 0.035 Uiso 1 1 calc R U . . .
C13A C 0.2773(7) 0.2369(7) 0.09626(13) 0.033(2) Uani 1 1 d . U . . .
H13A H 0.3053 0.2829 0.0999 0.040 Uiso 1 1 calc R U . . .
H13B H 0.2950 0.1923 0.1019 0.040 Uiso 1 1 calc R U . . .
C14A C 0.3014(7) 0.2243(7) 0.08070(13) 0.036(2) Uani 1 1 d . U . . .
H14A H 0.2851 0.1718 0.0779 0.043 Uiso 1 1 calc R U . . .
H14B H 0.3608 0.2271 0.0800 0.043 Uiso 1 1 calc R U . . .
C15A C 0.2649(7) 0.2820(7) 0.06988(13) 0.034(2) Uani 1 1 d . U . . .
H15A H 0.2877 0.3339 0.0713 0.041 Uiso 1 1 calc R U . . .
H15B H 0.2760 0.2653 0.0600 0.041 Uiso 1 1 calc R U . . .
C16A C 0.0351(6) 0.3717(6) 0.09847(11) 0.0259(19) Uani 1 1 d . U . . .
H16A H -0.0224 0.3775 0.0960 0.031 Uiso 1 1 calc R U . . .
H16B H 0.0379 0.3383 0.1069 0.031 Uiso 1 1 calc R U . . .
C17A C 0.1382(6) 0.4518(6) 0.10964(11) 0.0231(17) Uani 1 1 d . U . . .
C18A C 0.0615(6) 0.5103(6) 0.09224(11) 0.0251(18) Uani 1 1 d . U . . .
H18A H 0.0921 0.4958 0.0835 0.030 Uiso 1 1 calc R U . . .
C19A C 0.1102(6) 0.5713(6) 0.10028(11) 0.0272(19) Uani 1 1 d . U . . .
H19A H 0.0756 0.5930 0.1080 0.033 Uiso 1 1 calc R U . . .
C20A C 0.1332(7) 0.6356(6) 0.09037(12) 0.031(2) Uani 1 1 d . U . . .
H20A H 0.1663 0.6156 0.0825 0.038 Uiso 1 1 calc R U . . .
H20B H 0.1646 0.6751 0.0955 0.038 Uiso 1 1 calc R U . . .
C21A C 0.0557(7) 0.6697(7) 0.08474(14) 0.036(2) Uani 1 1 d . U . . .
H21A H 0.0687 0.7095 0.0776 0.044 Uiso 1 1 calc R U . . .
H21B H 0.0266 0.6949 0.0926 0.044 Uiso 1 1 calc R U . . .
C22A C 0.0010(7) 0.6094(6) 0.07797(13) 0.036(2) Uani 1 1 d . U . . .
H22A H -0.0501 0.6342 0.0751 0.043 Uiso 1 1 calc R U . . .
H22B H 0.0272 0.5895 0.0693 0.043 Uiso 1 1 calc R U . . .
C23A C -0.0178(6) 0.5424(6) 0.08780(13) 0.032(2) Uani 1 1 d . U . . .
H23A H -0.0486 0.5602 0.0962 0.038 Uiso 1 1 calc R U . . .
H23B H -0.0499 0.5030 0.0828 0.038 Uiso 1 1 calc R U . . .
C24A C 0.2365(6) 0.5527(6) 0.11522(9) 0.0193(17) Uani 1 1 d . U . . .
H24A H 0.2480 0.5171 0.1231 0.023 Uiso 1 1 calc R U . . .
H24B H 0.2200 0.6025 0.1193 0.023 Uiso 1 1 calc R U . . .
C25A C 0.3399(6) 0.6366(6) 0.10486(10) 0.0200(17) Uani 1 1 d . U . . .
C26A C 0.3765(6) 0.5093(6) 0.10749(10) 0.0210(17) Uani 1 1 d . U . . .
H26A H 0.3981 0.5090 0.1174 0.025 Uiso 1 1 calc R U . . .
C27A C 0.4378(6) 0.5487(6) 0.09790(11) 0.0243(18) Uani 1 1 d . U . . .
H27A H 0.4232 0.5374 0.0878 0.029 Uiso 1 1 calc R U . . .
C28A C 0.5210(6) 0.5172(6) 0.10058(11) 0.028(2) Uani 1 1 d . U . . .
H28A H 0.5364 0.5243 0.1106 0.033 Uiso 1 1 calc R U . . .
H28B H 0.5611 0.5434 0.0945 0.033 Uiso 1 1 calc R U . . .
C29A C 0.5161(6) 0.4301(6) 0.09682(12) 0.030(2) Uani 1 1 d . U . . .
H29A H 0.5095 0.4246 0.0864 0.036 Uiso 1 1 calc R U . . .
H29B H 0.5674 0.4051 0.0995 0.036 Uiso 1 1 calc R U . . .
C30A C 0.4462(6) 0.3880(6) 0.10431(11) 0.0251(19) Uani 1 1 d . U . . .
H30A H 0.4593 0.3832 0.1145 0.030 Uiso 1 1 calc R U . . .
H30B H 0.4422 0.3354 0.1004 0.030 Uiso 1 1 calc R U . . .
C31A C 0.3631(6) 0.4276(6) 0.10287(11) 0.0234(19) Uani 1 1 d . U . . .
H31A H 0.3440 0.4256 0.0929 0.028 Uiso 1 1 calc R U . . .
H31B H 0.3228 0.4022 0.1090 0.028 Uiso 1 1 calc R U . . .
C32A C 0.4598(6) 0.6914(6) 0.09327(11) 0.0247(19) Uani 1 1 d . U . . .
H32A H 0.4426 0.7409 0.0975 0.030 Uiso 1 1 calc R U . . .
H32B H 0.5185 0.6866 0.0948 0.030 Uiso 1 1 calc R U . . .
C33A C 0.4841(6) 0.6448(6) 0.06887(11) 0.0252(18) Uani 1 1 d . U . . .
C34A C 0.3626(6) 0.7083(6) 0.07242(11) 0.0247(18) Uani 1 1 d . U . . .
H34A H 0.3259 0.6663 0.0757 0.030 Uiso 1 1 calc R U . . .
C35A C 0.3789(6) 0.6984(6) 0.05657(11) 0.0276(19) Uani 1 1 d . U . . .
H35A H 0.4057 0.7460 0.0530 0.033 Uiso 1 1 calc R U . . .
C36A C 0.2990(6) 0.6890(6) 0.04883(12) 0.030(2) Uani 1 1 d . U . . .
H36A H 0.2686 0.6449 0.0527 0.036 Uiso 1 1 calc R U . . .
H36B H 0.3081 0.6804 0.0386 0.036 Uiso 1 1 calc R U . . .
C37A C 0.2524(6) 0.7642(7) 0.05123(12) 0.032(2) Uani 1 1 d . U . . .
H37A H 0.1985 0.7593 0.0469 0.039 Uiso 1 1 calc R U . . .
H37B H 0.2810 0.8064 0.0463 0.039 Uiso 1 1 calc R U . . .
C38A C 0.2420(6) 0.7858(6) 0.06709(11) 0.029(2) Uani 1 1 d . U . . .
H38A H 0.2183 0.8377 0.0678 0.034 Uiso 1 1 calc R U . . .
H38B H 0.2043 0.7493 0.0716 0.034 Uiso 1 1 calc R U . . .
C39A C 0.3231(6) 0.7845(6) 0.07522(12) 0.027(2) Uani 1 1 d . U . . .
H39A H 0.3582 0.8267 0.0719 0.032 Uiso 1 1 calc R U . . .
H39B H 0.3136 0.7911 0.0855 0.032 Uiso 1 1 calc R U . . .
C40A C 0.4730(7) 0.6068(7) 0.04363(11) 0.032(2) Uani 1 1 d . U . . .
H40A H 0.4661 0.6442 0.0358 0.038 Uiso 1 1 calc R U . . .
H40B H 0.5314 0.5988 0.0451 0.038 Uiso 1 1 calc R U . . .
C41A C 0.3907(7) 0.5252(7) 0.02744(11) 0.034(2) Uani 1 1 d . U . . .
C42A C 0.4736(7) 0.4611(7) 0.04285(12) 0.033(2) Uani 1 1 d . U . . .
H42A H 0.5232 0.4565 0.0369 0.040 Uiso 1 1 calc R U . . .
C43A C 0.4108(7) 0.4049(7) 0.03729(12) 0.033(2) Uani 1 1 d . U . . .
H43A H 0.3658 0.4013 0.0443 0.039 Uiso 1 1 calc R U . . .
C44A C 0.4469(8) 0.3263(7) 0.03525(14) 0.042(2) Uani 1 1 d . U . . .
H44A H 0.4919 0.3286 0.0284 0.050 Uiso 1 1 calc R U . . .
H44B H 0.4059 0.2902 0.0316 0.050 Uiso 1 1 calc R U . . .
C45A C 0.4780(8) 0.2993(7) 0.05005(14) 0.044(3) Uani 1 1 d . U . . .
H45A H 0.4312 0.2877 0.0562 0.053 Uiso 1 1 calc R U . . .
H45B H 0.5089 0.2512 0.0488 0.053 Uiso 1 1 calc R U . . .
C46A C 0.5313(9) 0.3586(7) 0.05749(15) 0.046(3) Uani 1 1 d . U . . .
H46A H 0.5837 0.3611 0.0525 0.055 Uiso 1 1 calc R U . . .
H46B H 0.5416 0.3411 0.0673 0.055 Uiso 1 1 calc R U . . .
C47A C 0.4945(8) 0.4398(7) 0.05800(12) 0.038(2) Uani 1 1 d . U . . .
H47A H 0.4457 0.4402 0.0640 0.046 Uiso 1 1 calc R U . . .
H47B H 0.5337 0.4768 0.0620 0.046 Uiso 1 1 calc R U . . .
C48A C 0.3163(7) 0.4198(7) 0.01613(11) 0.034(2) Uani 1 1 d . U . . .
H48A H 0.3303 0.3676 0.0128 0.041 Uiso 1 1 calc R U . . .
H48B H 0.3112 0.4529 0.0077 0.041 Uiso 1 1 calc R U . . .
N1A N 0.2373(6) 0.4163(5) 0.02326(10) 0.0329(18) Uani 1 1 d . U . . .
N2A N 0.1604(6) 0.3799(5) 0.04166(10) 0.0337(18) Uani 1 1 d . U . . .
N3A N 0.1230(5) 0.3326(5) 0.06461(10) 0.0287(17) Uani 1 1 d . U . . .
N4A N 0.0751(5) 0.3329(5) 0.08689(9) 0.0259(16) Uani 1 1 d . U . . .
N5A N 0.0660(5) 0.4463(5) 0.10227(9) 0.0240(16) Uani 1 1 d . U . . .
N6A N 0.1714(5) 0.5223(5) 0.10681(8) 0.0216(15) Uani 1 1 d . U . . .
N7A N 0.3089(5) 0.5635(5) 0.10686(8) 0.0193(15) Uani 1 1 d . U . . .
N8A N 0.4195(5) 0.6294(5) 0.10076(9) 0.0228(15) Uani 1 1 d . U . . .
N9A N 0.4446(5) 0.6937(5) 0.07808(9) 0.0247(16) Uani 1 1 d . U . . .
N10A N 0.4370(5) 0.6376(5) 0.05668(9) 0.0262(16) Uani 1 1 d . U . . .
N11A N 0.4352(6) 0.5339(5) 0.03973(9) 0.0315(17) Uani 1 1 d . U . . .
N12A N 0.3826(6) 0.4484(6) 0.02470(9) 0.0345(18) Uani 1 1 d . U . . .
O1A O 0.2555(5) 0.2936(5) 0.03234(9) 0.0403(18) Uani 1 1 d . U . . .
O2A O -0.0043(4) 0.3840(4) 0.06875(8) 0.0318(16) Uani 1 1 d . U . . .
O3A O 0.1671(4) 0.4019(4) 0.11751(7) 0.0267(15) Uani 1 1 d . U . . .
O4A O 0.3040(4) 0.6966(4) 0.10632(7) 0.0251(14) Uani 1 1 d . U . . .
O5A O 0.5490(4) 0.6143(4) 0.07116(8) 0.0290(16) Uani 1 1 d . U . . .
O6A O 0.3636(5) 0.5780(5) 0.02011(8) 0.0363(18) Uani 1 1 d . U . . .
C1B C 0.6483(6) 0.2153(5) 0.14124(9) 0.0180(16) Uani 1 1 d . U . . .
C2B C 0.7155(5) 0.2711(6) 0.15996(10) 0.0182(16) Uani 1 1 d . U . . .
H2B H 0.6800 0.2565 0.1681 0.022 Uiso 1 1 calc R U . . .
C3B C 0.6735(6) 0.3322(6) 0.15132(10) 0.0212(17) Uani 1 1 d . U . . .
H3B H 0.7130 0.3537 0.1444 0.025 Uiso 1 1 calc R U . . .
C4B C 0.6448(6) 0.3978(6) 0.16100(11) 0.0243(19) Uani 1 1 d . U . . .
H4B1 H 0.6081 0.3781 0.1684 0.029 Uiso 1 1 calc R U . . .
H4B2 H 0.6163 0.4375 0.1554 0.029 Uiso 1 1 calc R U . . .
C5B C 0.7226(6) 0.4313(6) 0.16776(11) 0.026(2) Uani 1 1 d . U . . .
H5B1 H 0.7551 0.4561 0.1602 0.031 Uiso 1 1 calc R U . . .
H5B2 H 0.7074 0.4715 0.1747 0.031 Uiso 1 1 calc R U . . .
C6B C 0.7749(6) 0.3705(6) 0.17534(11) 0.0246(19) Uani 1 1 d . U . . .
H6B1 H 0.8256 0.3949 0.1785 0.029 Uiso 1 1 calc R U . . .
H6B2 H 0.7460 0.3520 0.1839 0.029 Uiso 1 1 calc R U . . .
C7B C 0.7952(6) 0.3019(6) 0.16589(10) 0.0232(19) Uani 1 1 d . U . . .
H7B1 H 0.8228 0.2616 0.1715 0.028 Uiso 1 1 calc R U . . .
H7B2 H 0.8310 0.3179 0.1581 0.028 Uiso 1 1 calc R U . . .
C8B C 0.5577(6) 0.3187(5) 0.13396(10) 0.0194(17) Uani 1 1 d . U . . .
H8B1 H 0.5509 0.2837 0.1258 0.023 Uiso 1 1 calc R U . . .
H8B2 H 0.5777 0.3685 0.1304 0.023 Uiso 1 1 calc R U . . .
C9B C 0.4487(6) 0.4027(6) 0.14283(10) 0.0208(17) Uani 1 1 d . U . . .
C10B C 0.4134(6) 0.2764(6) 0.13918(10) 0.0239(18) Uani 1 1 d . U . . .
H10B H 0.3946 0.2793 0.1291 0.029 Uiso 1 1 calc R U . . .
C11B C 0.3494(6) 0.3146(6) 0.14854(10) 0.0232(17) Uani 1 1 d . U . . .
H11B H 0.3613 0.3027 0.1587 0.028 Uiso 1 1 calc R U . . .
C12B C 0.2663(7) 0.2833(6) 0.14487(11) 0.028(2) Uani 1 1 d . U . . .
H12C H 0.2531 0.2940 0.1348 0.033 Uiso 1 1 calc R U . . .
H12D H 0.2247 0.3072 0.1509 0.033 Uiso 1 1 calc R U . . .
C13B C 0.2703(6) 0.1963(6) 0.14752(12) 0.030(2) Uani 1 1 d . U . . .
H13C H 0.2744 0.1873 0.1579 0.036 Uiso 1 1 calc R U . . .
H13D H 0.2194 0.1729 0.1442 0.036 Uiso 1 1 calc R U . . .
C14B C 0.3399(6) 0.1557(6) 0.14026(12) 0.030(2) Uani 1 1 d . U . . .
H14C H 0.3298 0.1550 0.1299 0.035 Uiso 1 1 calc R U . . .
H14D H 0.3415 0.1018 0.1436 0.035 Uiso 1 1 calc R U . . .
C15B C 0.4229(6) 0.1928(6) 0.14300(11) 0.0252(19) Uani 1 1 d . U . . .
H15C H 0.4384 0.1872 0.1531 0.030 Uiso 1 1 calc R U . . .
H15D H 0.4647 0.1685 0.1370 0.030 Uiso 1 1 calc R U . . .
C16B C 0.3270(6) 0.4557(6) 0.15378(10) 0.0235(18) Uani 1 1 d . U . . .
H16C H 0.3453 0.5056 0.1500 0.028 Uiso 1 1 calc R U . . .
H16D H 0.2685 0.4518 0.1519 0.028 Uiso 1 1 calc R U . . .
C17B C 0.2957(6) 0.4069(6) 0.17780(11) 0.0228(17) Uani 1 1 d . U . . .
C18B C 0.4166(6) 0.4706(6) 0.17545(11) 0.0228(18) Uani 1 1 d . U . . .
H18B H 0.4550 0.4295 0.1725 0.027 Uiso 1 1 calc R U . . .
C19B C 0.3969(6) 0.4606(6) 0.19105(11) 0.0250(18) Uani 1 1 d . U . . .
H19B H 0.3688 0.5080 0.1944 0.030 Uiso 1 1 calc R U . . .
C20B C 0.4744(6) 0.4515(6) 0.19952(12) 0.028(2) Uani 1 1 d . U . . .
H20C H 0.5063 0.4077 0.1959 0.034 Uiso 1 1 calc R U . . .
H20D H 0.4623 0.4425 0.2097 0.034 Uiso 1 1 calc R U . . .
C21B C 0.5209(6) 0.5273(6) 0.19759(12) 0.030(2) Uani 1 1 d . U . . .
H21C H 0.4913 0.5688 0.2025 0.036 Uiso 1 1 calc R U . . .
H21D H 0.5742 0.5223 0.2022 0.036 Uiso 1 1 calc R U . . .
C22B C 0.5332(7) 0.5506(6) 0.18211(12) 0.032(2) Uani 1 1 d . U . . .
H22C H 0.5736 0.5160 0.1778 0.038 Uiso 1 1 calc R U . . .
H22D H 0.5553 0.6033 0.1818 0.038 Uiso 1 1 calc R U . . .
C23B C 0.4555(6) 0.5481(6) 0.17299(11) 0.027(2) Uani 1 1 d . U . . .
H23C H 0.4184 0.5898 0.1759 0.032 Uiso 1 1 calc R U . . .
H23D H 0.4688 0.5547 0.1628 0.032 Uiso 1 1 calc R U . . .
C24B C 0.2988(6) 0.3697(6) 0.20309(10) 0.0244(19) Uani 1 1 d . U . . .
H24C H 0.3045 0.4071 0.2109 0.029 Uiso 1 1 calc R U . . .
H24D H 0.2408 0.3631 0.2011 0.029 Uiso 1 1 calc R U . . .
C25B C 0.3745(6) 0.2867(6) 0.22003(11) 0.0247(18) Uani 1 1 d . U . . .
C26B C 0.2949(6) 0.2239(6) 0.20351(11) 0.0265(18) Uani 1 1 d . U . . .
H26B H 0.2421 0.2201 0.2086 0.032 Uiso 1 1 calc R U . . .
C27B C 0.3539(6) 0.1671(6) 0.21025(10) 0.0251(18) Uani 1 1 d . U . . .
H27B H 0.4018 0.1620 0.2039 0.030 Uiso 1 1 calc R U . . .
C28B C 0.3148(6) 0.0894(6) 0.21174(11) 0.028(2) Uani 1 1 d . U . . .
H28C H 0.2667 0.0931 0.2179 0.034 Uiso 1 1 calc R U . . .
H28D H 0.3528 0.0525 0.2161 0.034 Uiso 1 1 calc R U . . .
C29B C 0.2905(6) 0.0623(6) 0.19670(12) 0.029(2) Uani 1 1 d . U . . .
H29C H 0.3397 0.0487 0.1914 0.035 Uiso 1 1 calc R U . . .
H29D H 0.2572 0.0154 0.1975 0.035 Uiso 1 1 calc R U . . .
C30B C 0.2434(7) 0.1227(6) 0.18829(12) 0.034(2) Uani 1 1 d . U . . .
H30C H 0.2375 0.1048 0.1784 0.040 Uiso 1 1 calc R U . . .
H30D H 0.1887 0.1272 0.1924 0.040 Uiso 1 1 calc R U . . .
C31B C 0.2824(7) 0.2022(7) 0.18817(11) 0.031(2) Uani 1 1 d . U . . .
H31C H 0.3345 0.2006 0.1831 0.038 Uiso 1 1 calc R U . . .
H31D H 0.2469 0.2398 0.1834 0.038 Uiso 1 1 calc R U . . .
C32B C 0.4392(6) 0.1793(6) 0.23253(10) 0.0233(19) Uani 1 1 d . U . . .
H32C H 0.4226 0.1275 0.2357 0.028 Uiso 1 1 calc R U . . .
H32D H 0.4419 0.2125 0.2410 0.028 Uiso 1 1 calc R U . . .
C33B C 0.5367(7) 0.1142(6) 0.21699(10) 0.0266(18) Uani 1 1 d . U . . .
C34B C 0.5648(6) 0.2422(6) 0.22151(10) 0.0236(17) Uani 1 1 d . U . . .
H34B H 0.5330 0.2683 0.2139 0.028 Uiso 1 1 calc R U . . .
C35B C 0.6381(6) 0.2063(6) 0.21485(10) 0.0247(18) Uani 1 1 d . U . . .
H35B H 0.6755 0.1904 0.2226 0.030 Uiso 1 1 calc R U . . .
C36B C 0.6818(6) 0.2635(6) 0.20539(10) 0.027(2) Uani 1 1 d . U . . .
H36C H 0.6453 0.2832 0.1979 0.033 Uiso 1 1 calc R U . . .
H36D H 0.7288 0.2390 0.2008 0.033 Uiso 1 1 calc R U . . .
C37B C 0.7092(7) 0.3294(7) 0.21523(11) 0.033(2) Uani 1 1 d . U . . .
H37C H 0.7512 0.3100 0.2218 0.039 Uiso 1 1 calc R U . . .
H37D H 0.7333 0.3707 0.2094 0.039 Uiso 1 1 calc R U . . .
C38B C 0.6391(7) 0.3629(7) 0.22402(11) 0.030(2) Uani 1 1 d . U . . .
H38C H 0.6610 0.4010 0.2308 0.036 Uiso 1 1 calc R U . . .
H38D H 0.6020 0.3903 0.2176 0.036 Uiso 1 1 calc R U . . .
C39B C 0.5915(7) 0.3028(6) 0.23230(11) 0.029(2) Uani 1 1 d . U . . .
H39C H 0.5441 0.3266 0.2369 0.035 Uiso 1 1 calc R U . . .
H39D H 0.6256 0.2792 0.2397 0.035 Uiso 1 1 calc R U . . .
C40B C 0.6514(6) 0.0798(6) 0.20119(11) 0.027(2) Uani 1 1 d . U . . .
H40C H 0.7081 0.0845 0.2043 0.033 Uiso 1 1 calc R U . . .
H40D H 0.6324 0.0277 0.2037 0.033 Uiso 1 1 calc R U . . .
C41B C 0.7154(6) 0.1094(6) 0.17841(11) 0.0240(18) Uani 1 1 d . U . . .
C42B C 0.5982(6) 0.0386(6) 0.17694(11) 0.0251(18) Uani 1 1 d . U . . .
H42B H 0.6189 -0.0151 0.1778 0.030 Uiso 1 1 calc R U . . .
C43B C 0.6184(6) 0.0690(6) 0.16235(10) 0.0228(18) Uani 1 1 d . U . . .
H43B H 0.5856 0.1160 0.1605 0.027 Uiso 1 1 calc R U . . .
C44B C 0.5984(6) 0.0094(6) 0.15138(11) 0.027(2) Uani 1 1 d . U . . .
H44C H 0.6276 -0.0390 0.1534 0.032 Uiso 1 1 calc R U . . .
H44D H 0.6135 0.0275 0.1418 0.032 Uiso 1 1 calc R U . . .
C45B C 0.5061(7) -0.0032(7) 0.15239(12) 0.032(2) Uani 1 1 d . U . . .
H45C H 0.4783 0.0430 0.1488 0.039 Uiso 1 1 calc R U . . .
H45D H 0.4909 -0.0470 0.1463 0.039 Uiso 1 1 calc R U . . .
C46B C 0.4774(6) -0.0193(7) 0.16767(12) 0.034(2) Uani 1 1 d . U . . .
H46C H 0.4178 -0.0189 0.1678 0.040 Uiso 1 1 calc R U . . .
H46D H 0.4951 -0.0715 0.1704 0.040 Uiso 1 1 calc R U . . .
C47B C 0.5080(7) 0.0379(7) 0.17883(12) 0.032(2) Uani 1 1 d . U . . .
H47C H 0.4852 0.0896 0.1772 0.039 Uiso 1 1 calc R U . . .
H47D H 0.4933 0.0209 0.1885 0.039 Uiso 1 1 calc R U . . .
C48B C 0.7480(6) 0.1332(6) 0.15337(10) 0.0234(18) Uani 1 1 d . U . . .
H48C H 0.8044 0.1393 0.1565 0.028 Uiso 1 1 calc R U . . .
H48D H 0.7486 0.1013 0.1447 0.028 Uiso 1 1 calc R U . . .
N1B N 0.7162(5) 0.2086(5) 0.14976(8) 0.0192(15) Uani 1 1 d . U . . .
N2B N 0.6156(5) 0.2867(5) 0.14362(8) 0.0195(14) Uani 1 1 d . U . . .
N3B N 0.4810(5) 0.3299(5) 0.14082(8) 0.0199(15) Uani 1 1 d . U . . .
N4B N 0.3671(5) 0.3950(5) 0.14590(8) 0.0220(15) Uani 1 1 d . U . . .
N5B N 0.3390(5) 0.4563(5) 0.16894(9) 0.0214(15) Uani 1 1 d . U . . .
N6B N 0.3393(5) 0.3998(5) 0.19033(9) 0.0246(16) Uani 1 1 d . U . . .
N7B N 0.3332(5) 0.2966(5) 0.20735(9) 0.0239(16) Uani 1 1 d . U . . .
N8B N 0.3778(5) 0.2097(5) 0.22299(9) 0.0256(16) Uani 1 1 d . U . . .
N9B N 0.5198(5) 0.1743(5) 0.22626(9) 0.0252(16) Uani 1 1 d . U . . .
N10B N 0.6027(5) 0.1368(5) 0.20862(9) 0.0268(16) Uani 1 1 d . U . . .
N11B N 0.6470(5) 0.0895(5) 0.18606(9) 0.0255(16) Uani 1 1 d . U . . .
N12B N 0.7034(5) 0.0918(5) 0.16444(8) 0.0214(15) Uani 1 1 d . U . . .
O1B O 0.6241(4) 0.1665(4) 0.13288(7) 0.0223(14) Uani 1 1 d . U . . .
O2B O 0.4877(4) 0.4627(4) 0.14194(7) 0.0264(15) Uani 1 1 d . U . . .
O3B O 0.2304(4) 0.3774(4) 0.17497(7) 0.0265(15) Uani 1 1 d . U . . .
O4B O 0.3985(4) 0.3384(4) 0.22763(8) 0.0289(16) Uani 1 1 d . U . . .
O5B O 0.5026(5) 0.0528(4) 0.21651(8) 0.0325(16) Uani 1 1 d . U . . .
O6B O 0.7758(4) 0.1381(4) 0.18344(7) 0.0299(16) Uani 1 1 d . U . . .
C1C C 0.7793(5) 0.5332(5) 0.04908(9) 0.044(2) Uani 1 1 d D U . . .
Cl1C Cl 0.85556(19) 0.47894(19) 0.05714(4) 0.0472(8) Uani 1 1 d D U . . .
Cl2C Cl 0.8196(3) 0.6209(2) 0.04315(4) 0.0615(10) Uani 1 1 d D U . . .
Cl3C Cl 0.70116(19) 0.5519(2) 0.06098(4) 0.0556(9) Uani 1 1 d D U . . .
Cl4C Cl 0.7396(3) 0.4807(2) 0.03474(4) 0.0672(11) Uani 1 1 d D U . . .
C1D C 0.7687(5) 0.4540(5) 0.11379(9) 0.035(2) Uani 1 1 d D U . . .
Cl1D Cl 0.70048(17) 0.49916(17) 0.12536(3) 0.0383(6) Uani 1 1 d D U . . .
Cl2D Cl 0.75970(19) 0.4939(2) 0.09671(3) 0.0486(8) Uani 1 1 d D U . . .
Cl3D Cl 0.7484(2) 0.35500(16) 0.11297(3) 0.0411(7) Uani 1 1 d D U . . .
Cl4D Cl 0.86739(17) 0.4669(2) 0.12010(4) 0.0491(8) Uani 1 1 d D U . . .
C1E C 0.0044(5) 0.2258(5) 0.14052(8) 0.0311(19) Uani 1 1 d D U . . .
Cl1E Cl -0.09167(15) 0.23968(19) 0.13311(3) 0.0389(7) Uani 1 1 d D U . . .
Cl2E Cl 0.07095(16) 0.29387(17) 0.13344(3) 0.0358(6) Uani 1 1 d D U . . .
Cl3E Cl -0.00003(19) 0.23800(18) 0.15910(3) 0.0400(7) Uani 1 1 d D U . . .
Cl4E Cl 0.0377(2) 0.13213(17) 0.13672(3) 0.0446(7) Uani 1 1 d D U . . .
C1F C 0.0050(5) 0.2915(5) 0.20251(9) 0.038(2) Uani 1 1 d D U . . .
Cl1F Cl -0.07272(17) 0.23483(17) 0.19516(3) 0.0385(6) Uani 1 1 d D U . . .
Cl2F Cl 0.08101(18) 0.3069(2) 0.18997(3) 0.0442(7) Uani 1 1 d D U . . .
Cl3F Cl -0.0348(2) 0.38080(18) 0.20764(3) 0.0532(8) Uani 1 1 d D U . . .
Cl4F Cl 0.0456(2) 0.2439(2) 0.21737(3) 0.0545(9) Uani 1 1 d D U . . .
C1G C 0.6399(8) 0.3755(7) -0.00069(13) 0.056(3) Uani 0.45 1 d D U P A 1
Cl1G Cl 0.6504(7) 0.3286(7) 0.01575(8) 0.052(2) Uani 0.45 1 d D U P A 1
Cl2G Cl 0.5370(6) 0.3942(6) -0.00361(15) 0.059(2) Uani 0.45 1 d D U P A 1
Cl3G Cl 0.6929(7) 0.4629(4) 0.00040(8) 0.075(2) Uani 0.45 1 d D U P A 1
Cl4G Cl 0.6793(6) 0.3186(5) -0.01439(8) 0.0527(19) Uani 0.45 1 d D U P A 1
C1H C 0.6124(11) 0.3188(9) -0.00389(18) 0.057(3) Uani 0.26 1 d D U P B 2
Cl1H Cl 0.6721(10) 0.3568(9) -0.01754(14) 0.058(3) Uani 0.26 1 d D U P B 2
Cl2H Cl 0.5220(10) 0.3716(10) -0.0028(3) 0.059(3) Uani 0.26 1 d D U P B 2
Cl3H Cl 0.6641(13) 0.3224(14) 0.01236(16) 0.062(3) Uani 0.26 1 d D U P B 2
Cl4H Cl 0.5876(10) 0.2238(7) -0.00846(15) 0.065(3) Uani 0.26 1 d D U P B 2
C1I C 0.8646(13) 0.3609(12) 0.0065(2) 0.078(3) Uani 0.18 1 d D U P C 3
Cl1I Cl 0.8942(15) 0.2995(13) -0.0073(2) 0.077(4) Uani 0.18 1 d D U P C 3
Cl2I Cl 0.8947(14) 0.3235(13) 0.02296(18) 0.073(3) Uani 0.18 1 d D U P C 3
Cl3I Cl 0.9164(15) 0.4482(11) 0.0045(2) 0.079(4) Uani 0.18 1 d D U P C 3
Cl4I Cl 0.7591(11) 0.3629(14) 0.0055(2) 0.080(4) Uani 0.18 1 d D U P C 3
C1J C 0.9367(7) 0.3241(7) 0.00801(12) 0.072(3) Uani 0.61 1 d D U P D 4
Cl1J Cl 0.9069(4) 0.3843(4) 0.02177(8) 0.0747(18) Uani 0.61 1 d D U P D 4
Cl2J Cl 1.0418(4) 0.3237(4) 0.00806(7) 0.0620(16) Uani 0.61 1 d D U P D 4
Cl3J Cl 0.8907(6) 0.2347(4) 0.01141(6) 0.080(2) Uani 0.61 1 d D U P D 4
Cl4J Cl 0.9065(6) 0.3518(5) -0.00894(7) 0.086(2) Uani 0.61 1 d D U P D 4
C1K C 0.8456(8) 0.0894(8) 0.24294(14) 0.062(3) Uani 0.4 1 d D U P E 1
Cl1K Cl 0.7417(6) 0.1006(7) 0.24570(14) 0.061(3) Uani 0.4 1 d D U P E 1
Cl2K Cl 0.9032(7) 0.1064(6) 0.25831(12) 0.069(3) Uani 0.4 1 d D U P E 1
Cl3K Cl 0.8624(7) -0.0073(5) 0.23844(9) 0.063(2) Uani 0.4 1 d D U P E 1
Cl4K Cl 0.8731(6) 0.1461(6) 0.22823(10) 0.068(2) Uani 0.4 1 d D U P E 1
C1L C 0.8460(13) 0.1203(11) 0.2462(2) 0.065(3) Uani 0.19 1 d D U P F 2
Cl1L Cl 0.8930(13) 0.0737(10) 0.2605(2) 0.053(3) Uani 0.19 1 d D U P F 2
Cl2L Cl 0.8759(15) 0.2170(9) 0.2455(2) 0.080(5) Uani 0.19 1 d D U P F 2
Cl3L Cl 0.7412(12) 0.1213(15) 0.2486(3) 0.065(3) Uani 0.19 1 d D U P F 2
Cl4L Cl 0.8705(14) 0.0774(12) 0.22991(19) 0.074(3) Uani 0.19 1 d D U P F 2
C1M C 0.6821(9) -0.0362(9) 0.24625(17) 0.038(2) Uani 0.29 1 d D U P G 3
Cl1M Cl 0.6040(9) -0.0334(9) 0.23375(16) 0.041(3) Uani 0.29 1 d D U P G 3
Cl2M Cl 0.7620(7) -0.0933(8) 0.24008(13) 0.043(3) Uani 0.29 1 d D U P G 3
Cl3M Cl 0.6431(11) -0.0743(10) 0.26211(15) 0.035(3) Uani 0.29 1 d D U P G 3
Cl4M Cl 0.7182(9) 0.0572(7) 0.24920(15) 0.066(3) Uani 0.29 1 d D U P G 3
C1N C 0.6278(8) -0.1137(8) 0.24867(18) 0.035(2) Uani 0.33 1 d D U P H 4
Cl1N Cl 0.6540(15) -0.0605(11) 0.2638(2) 0.035(3) Uani 0.33 1 d D U P H 4
Cl2N Cl 0.5877(12) -0.0527(10) 0.2357(2) 0.033(3) Uani 0.33 1 d D U P H 4
Cl3N Cl 0.7123(6) -0.1614(6) 0.24194(9) 0.0409(19) Uani 0.33 1 d D U P H 4
Cl4N Cl 0.5528(6) -0.1805(5) 0.25326(9) 0.0371(18) Uani 0.33 1 d D U P H 4
C1O C 0.6494(9) -0.1099(9) 0.24790(19) 0.035(2) Uani 0.29 1 d D U P I 5
Cl1O Cl 0.6572(16) -0.0492(12) 0.2627(2) 0.036(3) Uani 0.29 1 d D U P I 5
Cl2O Cl 0.6059(7) -0.1976(6) 0.25297(11) 0.046(2) Uani 0.29 1 d D U P I 5
Cl3O Cl 0.5929(14) -0.0654(11) 0.2345(2) 0.034(3) Uani 0.29 1 d D U P I 5
Cl4O Cl 0.7465(7) -0.1277(7) 0.24121(12) 0.032(2) Uani 0.29 1 d D U P I 5

loop_
_atom_site_aniso_label
_atom_site_aniso_U_11
_atom_site_aniso_U_22
_atom_site_aniso_U_33
_atom_site_aniso_U_23
_atom_site_aniso_U_13
_atom_site_aniso_U_12
C1A 0.034(4) 0.031(4) 0.030(4) -0.003(3) -0.004(3) -0.004(3)
C2A 0.030(4) 0.035(4) 0.028(4) -0.002(3) 0.003(3) 0.001(3)
C3A 0.030(4) 0.035(4) 0.033(4) 0.000(3) -0.001(3) 0.000(3)
C4A 0.033(5) 0.037(5) 0.037(4) 0.000(4) 0.002(4) 0.005(4)
C5A 0.027(5) 0.039(5) 0.046(5) 0.000(4) -0.002(4) 0.002(4)
C6A 0.030(5) 0.038(5) 0.035(4) 0.000(4) -0.004(4) 0.002(4)
C7A 0.042(5) 0.039(5) 0.029(4) 0.000(4) -0.002(4) 0.004(4)
C8A 0.023(4) 0.033(4) 0.039(4) -0.002(4) -0.005(3) 0.000(4)
C9A 0.022(2) 0.027(3) 0.031(2) 0.001(2) 0.0007(19) -0.001(2)
C10A 0.013(4) 0.027(4) 0.044(4) -0.003(3) -0.002(3) -0.002(3)
C11A 0.011(3) 0.021(4) 0.038(4) 0.001(3) -0.002(3) -0.001(3)
C12A 0.019(4) 0.025(4) 0.044(4) 0.002(4) -0.003(4) 0.001(4)
C13A 0.017(4) 0.031(5) 0.051(5) -0.003(4) -0.003(4) 0.001(4)
C14A 0.018(4) 0.039(5) 0.052(5) -0.008(4) -0.002(4) 0.005(4)
C15A 0.018(4) 0.038(5) 0.046(5) -0.008(4) -0.001(4) 0.001(4)
C16A 0.017(4) 0.027(4) 0.034(4) 0.002(3) -0.004(3) 0.000(3)
C17A 0.014(3) 0.024(3) 0.031(4) -0.002(3) 0.000(3) -0.003(3)
C18A 0.019(4) 0.022(4) 0.035(4) 0.000(3) -0.002(3) 0.003(3)
C19A 0.018(4) 0.025(4) 0.039(4) 0.000(3) -0.004(3) 0.004(3)
C20A 0.020(4) 0.029(4) 0.045(5) 0.004(4) -0.005(4) 0.004(4)
C21A 0.026(5) 0.029(4) 0.054(5) 0.004(4) -0.006(4) 0.008(4)
C22A 0.027(5) 0.030(4) 0.051(5) 0.005(4) -0.005(4) 0.005(4)
C23A 0.017(4) 0.030(4) 0.048(5) 0.002(4) -0.005(4) 0.007(4)
C24A 0.016(2) 0.021(3) 0.021(2) 0.000(2) 0.0012(19) 0.000(2)
C25A 0.011(3) 0.020(3) 0.028(4) 0.000(3) 0.001(3) -0.002(3)
C26A 0.017(4) 0.025(3) 0.021(4) -0.001(3) -0.001(3) 0.001(3)
C27A 0.019(4) 0.026(4) 0.028(4) 0.000(3) 0.001(3) 0.002(3)
C28A 0.013(4) 0.034(4) 0.036(5) 0.003(4) 0.003(3) 0.000(3)
C29A 0.018(4) 0.034(4) 0.037(5) 0.005(4) 0.002(4) 0.002(4)
C30A 0.016(4) 0.026(4) 0.034(4) 0.003(4) 0.000(3) 0.003(3)
C31A 0.018(4) 0.025(4) 0.028(4) -0.001(3) 0.002(3) 0.003(3)
C32A 0.011(4) 0.026(4) 0.038(4) 0.000(3) 0.000(3) -0.007(3)
C33A 0.012(3) 0.028(4) 0.036(4) 0.002(3) 0.002(3) 0.001(3)
C34A 0.015(4) 0.024(4) 0.034(4) 0.000(3) -0.002(3) -0.001(3)
C35A 0.020(4) 0.030(4) 0.032(4) 0.001(3) -0.004(3) 0.003(3)
C36A 0.018(4) 0.035(5) 0.036(4) -0.002(4) -0.006(4) 0.004(4)
C37A 0.014(4) 0.039(5) 0.043(5) 0.004(4) -0.006(4) 0.004(4)
C38A 0.009(4) 0.033(5) 0.044(5) 0.003(4) -0.005(3) -0.001(4)
C39A 0.015(4) 0.028(4) 0.038(4) 0.001(4) -0.002(3) -0.001(4)
C40A 0.025(5) 0.036(4) 0.034(4) 0.001(4) 0.002(4) 0.004(4)
C41A 0.034(4) 0.039(4) 0.029(4) -0.001(3) 0.002(3) 0.005(3)
C42A 0.028(4) 0.037(4) 0.035(4) -0.002(3) 0.007(3) 0.007(3)
C43A 0.027(4) 0.036(4) 0.034(4) -0.002(3) 0.005(3) 0.003(3)
C44A 0.031(5) 0.041(5) 0.053(5) -0.005(4) 0.004(4) 0.009(4)
C45A 0.039(6) 0.036(5) 0.057(5) 0.001(4) -0.004(5) 0.005(4)
C46A 0.043(6) 0.038(5) 0.057(6) 0.002(4) -0.006(5) 0.003(5)
C47A 0.036(5) 0.038(5) 0.041(5) 0.002(4) -0.001(4) 0.000(4)
C48A 0.036(4) 0.038(5) 0.027(4) -0.002(4) 0.002(3) 0.000(4)
N1A 0.034(4) 0.034(4) 0.031(4) -0.004(3) 0.003(3) 0.000(3)
N2A 0.033(4) 0.033(4) 0.035(4) -0.001(3) -0.001(3) -0.002(3)
N3A 0.018(3) 0.030(4) 0.038(3) -0.002(3) 0.000(3) 0.000(3)
N4A 0.015(3) 0.027(4) 0.036(3) 0.004(3) 0.000(3) -0.001(3)
N5A 0.012(3) 0.022(3) 0.038(4) 0.003(3) -0.004(3) -0.005(3)
N6A 0.016(2) 0.023(2) 0.025(2) 0.0002(19) -0.0006(18) -0.0007(18)
N7A 0.013(3) 0.020(3) 0.025(3) -0.002(3) 0.001(3) 0.001(3)
N8A 0.012(3) 0.022(3) 0.034(4) -0.002(3) 0.000(3) -0.003(3)
N9A 0.010(3) 0.028(4) 0.036(3) 0.001(3) 0.002(3) 0.003(3)
N10A 0.016(3) 0.029(4) 0.035(3) 0.001(3) -0.002(3) 0.002(3)
N11A 0.030(4) 0.034(4) 0.031(3) -0.001(3) 0.002(3) 0.004(3)
N12A 0.036(4) 0.038(4) 0.030(4) -0.002(3) 0.003(3) 0.004(3)
O1A 0.044(5) 0.035(4) 0.042(4) -0.006(3) 0.002(4) -0.002(3)
O2A 0.017(3) 0.034(4) 0.044(4) 0.006(3) -0.003(3) -0.002(3)
O3A 0.018(3) 0.028(3) 0.034(3) 0.003(3) 0.001(3) -0.002(3)
O4A 0.017(3) 0.022(3) 0.036(3) -0.004(3) -0.001(3) 0.003(3)
O5A 0.013(3) 0.032(4) 0.042(4) -0.003(3) 0.000(3) 0.006(3)
O6A 0.038(4) 0.040(4) 0.031(4) 0.003(3) 0.000(3) 0.004(3)
C1B 0.015(2) 0.020(2) 0.019(2) 0.0008(19) -0.0006(19) 0.0019(19)
C2B 0.007(3) 0.026(4) 0.022(3) -0.002(3) -0.001(3) 0.003(3)
C3B 0.013(4) 0.024(3) 0.027(4) 0.000(3) -0.002(3) 0.003(3)
C4B 0.009(4) 0.030(4) 0.034(4) -0.006(4) -0.005(3) 0.004(3)
C5B 0.013(4) 0.031(4) 0.034(4) -0.008(4) -0.003(3) 0.002(4)
C6B 0.010(4) 0.033(4) 0.030(4) -0.005(4) -0.002(3) -0.002(4)
C7B 0.007(4) 0.033(4) 0.030(4) -0.003(4) -0.002(3) 0.002(3)
C8B 0.017(2) 0.021(3) 0.021(2) 0.000(2) -0.0010(19) 0.002(2)
C9B 0.018(3) 0.023(3) 0.022(4) 0.001(3) 0.000(3) 0.004(3)
C10B 0.023(4) 0.026(4) 0.023(4) -0.001(3) -0.002(3) 0.002(3)
C11B 0.019(4) 0.026(3) 0.025(4) -0.001(3) -0.003(3) 0.002(3)
C12B 0.024(3) 0.029(3) 0.030(3) -0.002(2) -0.002(2) 0.000(2)
C13B 0.015(4) 0.032(4) 0.042(5) -0.001(4) -0.003(4) -0.002(4)
C14B 0.020(4) 0.028(4) 0.041(5) -0.002(4) -0.004(4) 0.000(4)
C15B 0.018(4) 0.025(4) 0.033(4) -0.001(4) -0.003(3) 0.001(3)
C16B 0.020(3) 0.023(3) 0.027(2) 0.000(2) 0.000(2) 0.003(2)
C17B 0.011(3) 0.022(4) 0.035(4) 0.000(3) -0.003(3) 0.003(3)
C18B 0.012(3) 0.022(4) 0.035(4) 0.000(3) -0.005(3) 0.004(3)
C19B 0.014(4) 0.026(4) 0.035(4) 0.002(3) -0.005(3) -0.003(3)
C20B 0.012(4) 0.033(4) 0.040(4) 0.001(4) -0.009(3) 0.000(4)
C21B 0.012(4) 0.033(5) 0.044(5) -0.001(4) -0.010(4) -0.001(4)
C22B 0.025(4) 0.028(4) 0.042(5) -0.003(4) -0.005(4) -0.002(4)
C23B 0.023(4) 0.022(4) 0.036(4) -0.002(4) -0.003(4) 0.000(4)
C24B 0.010(4) 0.033(4) 0.030(4) 0.002(3) -0.006(3) -0.001(3)
C25B 0.012(4) 0.033(4) 0.029(4) 0.000(3) -0.003(3) 0.002(3)
C26B 0.017(4) 0.032(4) 0.030(4) 0.004(3) -0.003(3) -0.003(3)
C27B 0.020(4) 0.030(4) 0.026(4) 0.000(3) -0.004(3) -0.007(3)
C28B 0.014(4) 0.034(4) 0.037(4) 0.005(4) -0.003(4) -0.008(4)
C29B 0.018(4) 0.030(4) 0.040(5) 0.003(4) -0.004(4) -0.008(4)
C30B 0.023(5) 0.035(5) 0.044(5) 0.005(4) -0.008(4) -0.010(4)
C31B 0.024(5) 0.034(4) 0.035(4) 0.003(4) -0.002(4) -0.009(4)
C32B 0.011(4) 0.037(4) 0.022(4) 0.001(4) -0.001(3) 0.001(3)
C33B 0.026(4) 0.029(3) 0.024(4) 0.003(3) 0.003(3) 0.004(3)
C34B 0.018(4) 0.031(4) 0.021(3) 0.002(3) 0.002(3) 0.004(3)
C35B 0.018(4) 0.031(4) 0.025(4) 0.003(3) 0.000(3) 0.004(3)
C36B 0.017(4) 0.039(4) 0.026(4) 0.000(4) 0.001(3) -0.004(4)
C37B 0.027(5) 0.039(5) 0.032(4) -0.003(4) 0.002(4) -0.004(4)
C38B 0.022(4) 0.035(4) 0.031(4) -0.004(4) -0.001(4) 0.000(4)
C39B 0.027(5) 0.035(4) 0.025(4) -0.002(4) 0.001(3) -0.002(4)
C40B 0.017(4) 0.030(4) 0.034(4) 0.000(3) 0.002(3) 0.008(4)
C41B 0.016(3) 0.027(4) 0.029(3) -0.002(3) 0.001(3) 0.008(3)
C42B 0.014(4) 0.027(4) 0.034(4) 0.001(3) 0.000(3) 0.004(3)
C43B 0.014(4) 0.025(4) 0.029(4) 0.000(3) -0.002(3) 0.007(3)
C44B 0.014(4) 0.031(4) 0.036(4) -0.002(4) -0.003(3) 0.002(4)
C45B 0.023(4) 0.030(5) 0.044(5) 0.002(4) -0.004(4) 0.000(4)
C46B 0.013(4) 0.038(5) 0.049(5) 0.007(4) 0.000(4) 0.004(4)
C47B 0.018(4) 0.038(5) 0.041(4) 0.006(4) 0.004(3) 0.005(4)
C48B 0.018(4) 0.029(4) 0.023(4) 0.000(3) 0.003(3) 0.010(3)
N1B 0.012(3) 0.025(3) 0.021(3) -0.002(3) -0.003(3) 0.005(3)
N2B 0.015(2) 0.022(2) 0.021(2) -0.0003(18) -0.0003(18) 0.0012(18)
N3B 0.018(2) 0.021(2) 0.021(2) 0.0002(19) -0.0004(18) 0.0021(18)
N4B 0.019(2) 0.022(2) 0.025(2) 0.0010(19) -0.0008(18) 0.0040(18)
N5B 0.009(3) 0.023(3) 0.032(3) 0.001(3) -0.002(2) 0.003(3)
N6B 0.012(3) 0.030(4) 0.032(3) 0.003(3) -0.006(3) -0.004(3)
N7B 0.011(3) 0.031(3) 0.030(3) 0.002(3) -0.005(3) 0.003(3)
N8B 0.017(3) 0.034(3) 0.025(3) -0.001(3) -0.007(3) -0.001(3)
N9B 0.020(3) 0.031(3) 0.024(3) 0.001(3) 0.002(3) 0.002(3)
N10B 0.022(3) 0.030(3) 0.028(3) 0.003(3) 0.001(3) 0.007(3)
N11B 0.016(3) 0.028(4) 0.032(3) -0.003(3) 0.002(3) 0.006(3)
N12B 0.010(3) 0.028(4) 0.027(3) -0.001(3) 0.001(2) 0.007(3)
O1B 0.013(3) 0.024(3) 0.030(3) -0.003(3) -0.004(3) 0.007(3)
O2B 0.026(4) 0.025(3) 0.028(3) -0.001(3) -0.002(3) 0.000(3)
O3B 0.012(3) 0.032(4) 0.035(3) -0.001(3) -0.003(3) -0.002(3)
O4B 0.023(4) 0.032(3) 0.032(3) -0.005(3) -0.002(3) 0.002(3)
O5B 0.033(4) 0.029(3) 0.036(4) 0.003(3) 0.004(3) 0.003(3)
O6B 0.024(3) 0.039(4) 0.027(3) -0.003(3) 0.001(3) 0.004(3)
C1C 0.041(4) 0.049(4) 0.041(4) -0.001(4) 0.000(4) 0.008(4)
Cl1C 0.0299(15) 0.0505(17) 0.0613(18) 0.0098(15) -0.0097(14) 0.0033(14)
Cl2C 0.072(2) 0.0483(19) 0.064(2) 0.0144(17) 0.0129(19) 0.0050(18)
Cl3C 0.0307(16) 0.070(2) 0.066(2) -0.0218(18) 0.0112(14) -0.0051(16)
Cl4C 0.076(3) 0.074(2) 0.0512(19) -0.0237(18) -0.0226(18) 0.021(2)
C1D 0.024(4) 0.040(4) 0.042(4) 0.002(4) 0.002(3) 0.002(4)
Cl1D 0.0278(14) 0.0382(14) 0.0489(15) -0.0070(13) 0.0057(12) 0.0043(12)
Cl2D 0.0377(16) 0.064(2) 0.0439(15) 0.0168(15) 0.0030(13) 0.0001(16)
Cl3D 0.0517(18) 0.0325(14) 0.0392(14) -0.0065(12) 0.0038(13) 0.0024(14)
Cl4D 0.0190(13) 0.062(2) 0.0658(19) -0.0059(17) -0.0066(13) 0.0034(14)
C1E 0.030(4) 0.039(4) 0.025(3) -0.006(3) 0.004(3) -0.002(4)
Cl1E 0.0150(12) 0.0616(18) 0.0400(13) -0.0077(14) -0.0028(10) -0.0053(13)
Cl2E 0.0182(12) 0.0448(15) 0.0442(14) 0.0101(13) 0.0022(10) -0.0099(12)
Cl3E 0.0460(16) 0.0517(16) 0.0222(11) -0.0023(12) 0.0010(11) 0.0007(15)
Cl4E 0.0540(19) 0.0332(14) 0.0467(15) -0.0080(13) -0.0032(14) 0.0066(14)
C1F 0.041(4) 0.042(4) 0.032(4) -0.003(4) -0.003(3) -0.002(4)
Cl1F 0.0311(14) 0.0434(15) 0.0411(14) -0.0021(13) -0.0053(11) -0.0017(13)
Cl2F 0.0308(15) 0.065(2) 0.0366(13) 0.0010(14) -0.0016(11) -0.0015(15)
Cl3F 0.075(2) 0.0386(16) 0.0462(16) -0.0094(14) 0.0087(16) 0.0062(17)
Cl4F 0.068(2) 0.061(2) 0.0340(14) 0.0087(14) -0.0179(15) -0.0032(18)
C1G 0.076(5) 0.051(5) 0.041(4) -0.004(4) 0.012(4) -0.004(4)
Cl1G 0.067(5) 0.056(4) 0.032(4) -0.004(3) 0.014(3) -0.003(4)
Cl2G 0.069(5) 0.051(5) 0.055(4) 0.003(4) 0.003(4) 0.007(4)
Cl3G 0.132(7) 0.054(4) 0.038(3) -0.006(3) 0.005(5) -0.033(5)
Cl4G 0.068(4) 0.048(4) 0.042(4) -0.013(3) 0.019(3) -0.015(4)
C1H 0.072(5) 0.053(5) 0.047(5) -0.002(5) 0.013(4) 0.000(5)
Cl1H 0.078(6) 0.053(6) 0.044(5) -0.008(5) 0.023(5) -0.001(6)
Cl2H 0.068(6) 0.056(7) 0.053(6) 0.008(6) 0.013(5) 0.006(6)
Cl3H 0.075(6) 0.062(6) 0.048(6) -0.004(5) 0.005(5) 0.002(5)
Cl4H 0.081(8) 0.053(6) 0.060(7) 0.001(5) 0.017(6) -0.002(6)
C1I 0.087(6) 0.078(6) 0.068(5) -0.003(5) 0.007(5) -0.011(5)
Cl1I 0.095(7) 0.071(7) 0.064(6) 0.000(6) -0.006(6) -0.011(7)
Cl2I 0.082(6) 0.077(6) 0.059(5) -0.003(6) 0.016(5) -0.009(6)
Cl3I 0.089(8) 0.069(7) 0.078(8) -0.001(7) 0.010(7) -0.007(7)
Cl4I 0.084(7) 0.075(8) 0.080(8) -0.009(7) 0.001(7) -0.001(7)
C1J 0.080(5) 0.076(5) 0.059(5) -0.002(4) 0.013(4) -0.014(5)
Cl1J 0.065(4) 0.080(4) 0.078(4) -0.022(3) 0.024(3) -0.019(3)
Cl2J 0.054(3) 0.069(4) 0.064(3) -0.026(3) 0.022(3) -0.015(3)
Cl3J 0.120(5) 0.074(4) 0.047(3) 0.005(3) 0.006(3) -0.036(4)
Cl4J 0.109(5) 0.092(5) 0.058(3) 0.018(3) 0.004(3) -0.015(4)
C1K 0.061(5) 0.057(5) 0.067(5) -0.003(4) 0.011(4) -0.003(5)
Cl1K 0.055(4) 0.061(6) 0.067(5) 0.016(4) 0.015(4) 0.001(4)
Cl2K 0.063(5) 0.064(6) 0.079(5) -0.029(5) -0.011(4) 0.003(5)
Cl3K 0.086(6) 0.051(4) 0.051(4) -0.012(4) 0.000(4) -0.001(4)
Cl4K 0.063(5) 0.066(5) 0.075(5) 0.007(4) 0.028(4) -0.003(4)
C1L 0.064(5) 0.059(6) 0.072(5) 0.004(5) 0.010(5) 0.001(5)
Cl1L 0.056(6) 0.037(7) 0.066(6) 0.006(6) 0.013(5) 0.007(6)
Cl2L 0.087(10) 0.062(7) 0.091(10) 0.014(7) -0.007(9) -0.008(7)
Cl3L 0.060(5) 0.064(7) 0.069(7) 0.009(6) 0.014(5) 0.004(5)
Cl4L 0.079(6) 0.070(6) 0.074(6) -0.006(5) 0.012(5) -0.001(6)
C1M 0.032(4) 0.051(5) 0.031(4) 0.004(4) 0.001(4) 0.003(4)
Cl1M 0.025(5) 0.067(7) 0.033(5) 0.020(5) -0.007(4) 0.000(5)
Cl2M 0.033(5) 0.066(6) 0.030(4) -0.004(5) 0.001(4) 0.014(5)
Cl3M 0.034(5) 0.050(6) 0.023(4) 0.003(4) -0.004(4) 0.003(4)
Cl4M 0.064(6) 0.065(5) 0.070(5) -0.001(5) 0.016(5) -0.010(5)
C1N 0.032(4) 0.045(4) 0.029(4) 0.003(4) 0.001(4) 0.002(4)
Cl1N 0.037(5) 0.043(5) 0.026(4) 0.001(4) 0.002(4) 0.002(4)
Cl2N 0.021(4) 0.045(6) 0.032(4) 0.009(4) 0.000(4) -0.002(4)
Cl3N 0.033(4) 0.057(5) 0.033(3) -0.004(4) 0.003(3) 0.011(4)
Cl4N 0.038(4) 0.037(4) 0.037(4) 0.003(3) 0.005(3) -0.003(4)
C1O 0.030(4) 0.047(5) 0.028(4) 0.002(4) 0.001(4) 0.001(4)
Cl1O 0.038(5) 0.047(6) 0.023(4) -0.002(4) 0.000(4) 0.004(5)
Cl2O 0.040(5) 0.056(5) 0.043(4) 0.009(4) -0.007(4) -0.010(4)
Cl3O 0.026(5) 0.046(6) 0.031(4) 0.003(4) -0.009(4) -0.002(4)
Cl4O 0.029(5) 0.042(6) 0.025(4) -0.003(5) 0.008(4) 0.000(4)

loop_
_atom_type_symbol
_atom_type_description
_atom_type_scat_dispersion_real
_atom_type_scat_dispersion_imag
_atom_type_scat_source
C C 0.0181 0.0091 'International Tables Vol C Tables 4.2.6.8 and 6.1.1.4'
H H 0.0000 0.0000 'International Tables Vol C Tables 4.2.6.8 and 6.1.1.4'
Cl Cl 0.3639 0.7018 'International Tables Vol C Tables 4.2.6.8 and 6.1.1.4'
N N 0.0311 0.0180 'International Tables Vol C Tables 4.2.6.8 and 6.1.1.4'
O O 0.0492 0.0322 'International Tables Vol C Tables 4.2.6.8 and 6.1.1.4'

loop_
_geom_angle_atom_site_label_1
_geom_angle_atom_site_label_2
_geom_angle_atom_site_label_3
_geom_angle
_geom_angle_site_symmetry_1
_geom_angle_site_symmetry_3
O1A C1A N1A 127.1(11) . .
O1A C1A N2A 126.3(11) . .
N1A C1A N2A 106.5(9) . .
N1A C2A C3A 99.6(9) . .
N1A C2A C7A 119.4(9) . .
C3A C2A C7A 109.5(10) . .
N1A C2A H2A 109.3 . .
C3A C2A H2A 109.3 . .
C7A C2A H2A 109.3 . .
N2A C3A C4A 119.2(9) . .
N2A C3A C2A 101.9(9) . .
C4A C3A C2A 110.0(10) . .
N2A C3A H3A 108.4 . .
C4A C3A H3A 108.4 . .
C2A C3A H3A 108.4 . .
C3A C4A C5A 105.6(9) . .
C3A C4A H4A1 110.6 . .
C5A C4A H4A1 110.6 . .
C3A C4A H4A2 110.6 . .
C5A C4A H4A2 110.6 . .
H4A1 C4A H4A2 108.7 . .
C6A C5A C4A 113.3(10) . .
C6A C5A H5A1 108.9 . .
C4A C5A H5A1 108.9 . .
C6A C5A H5A2 108.9 . .
C4A C5A H5A2 108.9 . .
H5A1 C5A H5A2 107.7 . .
C5A C6A C7A 113.3(10) . .
C5A C6A H6A1 108.9 . .
C7A C6A H6A1 108.9 . .
C5A C6A H6A2 108.9 . .
C7A C6A H6A2 108.9 . .
H6A1 C6A H6A2 107.7 . .
C2A C7A C6A 106.5(9) . .
C2A C7A H7A1 110.4 . .
C6A C7A H7A1 110.4 . .
C2A C7A H7A2 110.4 . .
C6A C7A H7A2 110.4 . .
H7A1 C7A H7A2 108.6 . .
N2A C8A N3A 111.4(9) . .
N2A C8A H8A1 109.3 . .
N3A C8A H8A1 109.3 . .
N2A C8A H8A2 109.3 . .
N3A C8A H8A2 109.3 . .
H8A1 C8A H8A2 108.0 . .
O2A C9A N4A 126.9(10) . .
O2A C9A N3A 125.7(10) . .
N4A C9A N3A 107.4(9) . .
N3A C10A C11A 101.1(8) . .
N3A C10A C15A 119.2(9) . .
C11A C10A C15A 110.2(9) . .
N3A C10A H10A 108.6 . .
C11A C10A H10A 108.6 . .
C15A C10A H10A 108.6 . .
N4A C11A C10A 102.0(8) . .
N4A C11A C12A 120.0(9) . .
C10A C11A C12A 108.8(8) . .
N4A C11A H11A 108.5 . .
C10A C11A H11A 108.5 . .
C12A C11A H11A 108.5 . .
C11A C12A C13A 106.8(9) . .
C11A C12A H12A 110.4 . .
C13A C12A H12A 110.4 . .
C11A C12A H12B 110.4 . .
C13A C12A H12B 110.4 . .
H12A C12A H12B 108.6 . .
C14A C13A C12A 112.4(9) . .
C14A C13A H13A 109.1 . .
C12A C13A H13A 109.1 . .
C14A C13A H13B 109.1 . .
C12A C13A H13B 109.1 . .
H13A C13A H13B 107.9 . .
C13A C14A C15A 115.6(9) . .
C13A C14A H14A 108.4 . .
C15A C14A H14A 108.4 . .
C13A C14A H14B 108.4 . .
C15A C14A H14B 108.4 . .
H14A C14A H14B 107.4 . .
C10A C15A C14A 105.2(9) . .
C10A C15A H15A 110.7 . .
C14A C15A H15A 110.7 . .
C10A C15A H15B 110.7 . .
C14A C15A H15B 110.7 . .
H15A C15A H15B 108.8 . .
N5A C16A N4A 116.4(9) . .
N5A C16A H16A 108.2 . .
N4A C16A H16A 108.2 . .
N5A C16A H16B 108.2 . .
N4A C16A H16B 108.2 . .
H16A C16A H16B 107.3 . .
O3A C17A N6A 126.1(9) . .
O3A C17A N5A 125.8(9) . .
N6A C17A N5A 108.1(8) . .
N5A C18A C23A 120.8(9) . .
N5A C18A C19A 100.5(8) . .
C23A C18A C19A 110.1(8) . .
N5A C18A H18A 108.2 . .
C23A C18A H18A 108.2 . .
C19A C18A H18A 108.2 . .
N6A C19A C20A 121.2(9) . .
N6A C19A C18A 99.7(8) . .
C20A C19A C18A 110.0(9) . .
N6A C19A H19A 108.4 . .
C20A C19A H19A 108.4 . .
C18A C19A H19A 108.4 . .
C19A C20A C21A 107.0(9) . .
C19A C20A H20A 110.3 . .
C21A C20A H20A 110.3 . .
C19A C20A H20B 110.3 . .
C21A C20A H20B 110.3 . .
H20A C20A H20B 108.6 . .
C20A C21A C22A 112.5(9) . .
C20A C21A H21A 109.1 . .
C22A C21A H21A 109.1 . .
C20A C21A H21B 109.1 . .
C22A C21A H21B 109.1 . .
H21A C21A H21B 107.8 . .
C23A C22A C21A 113.2(10) . .
C23A C22A H22A 108.9 . .
C21A C22A H22A 108.9 . .
C23A C22A H22B 108.9 . .
C21A C22A H22B 108.9 . .
H22A C22A H22B 107.7 . .
C18A C23A C22A 106.1(9) . .
C18A C23A H23A 110.5 . .
C22A C23A H23A 110.5 . .
C18A C23A H23B 110.5 . .
C22A C23A H23B 110.5 . .
H23A C23A H23B 108.7 . .
N6A C24A N7A 111.8(7) . .
N6A C24A H24A 109.3 . .
N7A C24A H24A 109.3 . .
N6A C24A H24B 109.3 . .
N7A C24A H24B 109.3 . .
H24A C24A H24B 107.9 . .
O4A C25A N8A 125.5(9) . .
O4A C25A N7A 126.4(9) . .
N8A C25A N7A 108.1(8) . .
N7A C26A C31A 118.9(8) . .
N7A C26A C27A 101.5(8) . .
C31A C26A C27A 110.6(8) . .
N7A C26A H26A 108.5 . .
C31A C26A H26A 108.5 . .
C27A C26A H26A 108.5 . .
N8A C27A C28A 120.6(9) . .
N8A C27A C26A 100.6(8) . .
C28A C27A C26A 110.5(8) . .
N8A C27A H27A 108.2 . .
C28A C27A H27A 108.2 . .
C26A C27A H27A 108.2 . .
C27A C28A C29A 105.5(8) . .
C27A C28A H28A 110.6 . .
C29A C28A H28A 110.6 . .
C27A C28A H28B 110.6 . .
C29A C28A H28B 110.6 . .
H28A C28A H28B 108.8 . .
C30A C29A C28A 113.4(9) . .
C30A C29A H29A 108.9 . .
C28A C29A H29A 108.9 . .
C30A C29A H29B 108.9 . .
C28A C29A H29B 108.9 . .
H29A C29A H29B 107.7 . .
C29A C30A C31A 114.7(8) . .
C29A C30A H30A 108.6 . .
C31A C30A H30A 108.6 . .
C29A C30A H30B 108.6 . .
C31A C30A H30B 108.6 . .
H30A C30A H30B 107.6 . .
C26A C31A C30A 105.3(8) . .
C26A C31A H31A 110.7 . .
C30A C31A H31A 110.7 . .
C26A C31A H31B 110.7 . .
C30A C31A H31B 110.7 . .
H31A C31A H31B 108.8 . .
N9A C32A N8A 114.7(8) . .
N9A C32A H32A 108.6 . .
N8A C32A H32A 108.6 . .
N9A C32A H32B 108.6 . .
N8A C32A H32B 108.6 . .
H32A C32A H32B 107.6 . .
O5A C33A N9A 125.2(10) . .
O5A C33A N10A 127.0(10) . .
N9A C33A N10A 107.9(8) . .
N9A C34A C39A 119.2(9) . .
N9A C34A C35A 99.7(8) . .
C39A C34A C35A 110.4(9) . .
N9A C34A H34A 109.0 . .
C39A C34A H34A 109.0 . .
C35A C34A H34A 109.0 . .
N10A C35A C36A 120.8(9) . .
N10A C35A C34A 101.3(8) . .
C36A C35A C34A 109.0(9) . .
N10A C35A H35A 108.4 . .
C36A C35A H35A 108.4 . .
C34A C35A H35A 108.4 . .
C35A C36A C37A 106.1(9) . .
C35A C36A H36A 110.5 . .
C37A C36A H36A 110.5 . .
C35A C36A H36B 110.5 . .
C37A C36A H36B 110.5 . .
H36A C36A H36B 108.7 . .
C36A C37A C38A 113.8(9) . .
C36A C37A H37A 108.8 . .
C38A C37A H37A 108.8 . .
C36A C37A H37B 108.8 . .
C38A C37A H37B 108.8 . .
H37A C37A H37B 107.7 . .
C39A C38A C37A 112.1(9) . .
C39A C38A H38A 109.2 . .
C37A C38A H38A 109.2 . .
C39A C38A H38B 109.2 . .
C37A C38A H38B 109.2 . .
H38A C38A H38B 107.9 . .
C34A C39A C38A 107.8(9) . .
C34A C39A H39A 110.1 . .
C38A C39A H39A 110.1 . .
C34A C39A H39B 110.1 . .
C38A C39A H39B 110.1 . .
H39A C39A H39B 108.5 . .
N11A C40A N10A 110.6(9) . .
N11A C40A H40A 109.5 . .
N10A C40A H40A 109.5 . .
N11A C40A H40B 109.5 . .
N10A C40A H40B 109.5 . .
H40A C40A H40B 108.1 . .
O6A C41A N12A 125.9(11) . .
O6A C41A N11A 125.6(11) . .
N12A C41A N11A 108.6(10) . .
N11A C42A C47A 120.4(10) . .
N11A C42A C43A 100.9(9) . .
C47A C42A C43A 108.9(10) . .
N11A C42A H42A 108.7 . .
C47A C42A H42A 108.7 . .
C43A C42A H42A 108.7 . .
N12A C43A C44A 119.2(10) . .
N12A C43A C42A 99.4(9) . .
C44A C43A C42A 110.7(10) . .
N12A C43A H43A 109.0 . .
C44A C43A H43A 109.0 . .
C42A C43A H43A 109.0 . .
C43A C44A C45A 107.0(10) . .
C43A C44A H44A 110.3 . .
C45A C44A H44A 110.3 . .
C43A C44A H44B 110.3 . .
C45A C44A H44B 110.3 . .
H44A C44A H44B 108.6 . .
C46A C45A C44A 113.4(11) . .
C46A C45A H45A 108.9 . .
C44A C45A H45A 108.9 . .
C46A C45A H45B 108.9 . .
C44A C45A H45B 108.9 . .
H45A C45A H45B 107.7 . .
C45A C46A C47A 113.9(11) . .
C45A C46A H46A 108.8 . .
C47A C46A H46A 108.8 . .
C45A C46A H46B 108.8 . .
C47A C46A H46B 108.8 . .
H46A C46A H46B 107.7 . .
C42A C47A C46A 106.6(10) . .
C42A C47A H47A 110.4 . .
C46A C47A H47A 110.4 . .
C42A C47A H47B 110.4 . .
C46A C47A H47B 110.4 . .
H47A C47A H47B 108.6 . .
N12A C48A N1A 115.7(9) . .
N12A C48A H48A 108.3 . .
N1A C48A H48A 108.3 . .
N12A C48A H48B 108.3 . .
N1A C48A H48B 108.3 . .
H48A C48A H48B 107.4 . .
C1A N1A C48A 117.9(10) . .
C1A N1A C2A 109.2(9) . .
C48A N1A C2A 121.3(9) . .
C1A N2A C8A 120.1(9) . .
C1A N2A C3A 108.2(9) . .
C8A N2A C3A 123.2(10) . .
C9A N3A C8A 120.4(9) . .
C9A N3A C10A 109.0(8) . .
C8A N3A C10A 121.4(9) . .
C9A N4A C16A 119.4(8) . .
C9A N4A C11A 109.1(8) . .
C16A N4A C11A 122.0(8) . .
C17A N5A C16A 119.6(8) . .
C17A N5A C18A 108.4(8) . .
C16A N5A C18A 120.5(8) . .
C17A N6A C24A 121.5(8) . .
C17A N6A C19A 109.0(8) . .
C24A N6A C19A 122.6(8) . .
C25A N7A C24A 120.1(8) . .
C25A N7A C26A 108.1(8) . .
C24A N7A C26A 122.0(8) . .
C25A N8A C32A 120.6(8) . .
C25A N8A C27A 109.7(8) . .
C32A N8A C27A 121.9(8) . .
C33A N9A C32A 121.2(8) . .
C33A N9A C34A 108.3(8) . .
C32A N9A C34A 121.2(8) . .
C33A N10A C35A 108.5(8) . .
C33A N10A C40A 119.6(8) . .
C35A N10A C40A 122.6(9) . .
C41A N11A C42A 108.0(9) . .
C41A N11A C40A 122.4(9) . .
C42A N11A C40A 121.2(9) . .
C41A N12A C48A 121.0(10) . .
C41A N12A C43A 108.5(9) . .
C48A N12A C43A 120.6(9) . .
O1B C1B N2B 126.9(9) . .
O1B C1B N1B 125.5(9) . .
N2B C1B N1B 107.6(8) . .
N1B C2B C3B 100.1(7) . .
N1B C2B C7B 119.8(8) . .
C3B C2B C7B 110.4(8) . .
N1B C2B H2B 108.6 . .
C3B C2B H2B 108.6 . .
C7B C2B H2B 108.6 . .
N2B C3B C2B 101.1(8) . .
N2B C3B C4B 120.0(8) . .
C2B C3B C4B 110.3(8) . .
N2B C3B H3B 108.3 . .
C2B C3B H3B 108.3 . .
C4B C3B H3B 108.3 . .
C3B C4B C5B 105.3(8) . .
C3B C4B H4B1 110.7 . .
C5B C4B H4B1 110.7 . .
C3B C4B H4B2 110.7 . .
C5B C4B H4B2 110.7 . .
H4B1 C4B H4B2 108.8 . .
C6B C5B C4B 113.5(9) . .
C6B C5B H5B1 108.9 . .
C4B C5B H5B1 108.9 . .
C6B C5B H5B2 108.9 . .
C4B C5B H5B2 108.9 . .
H5B1 C5B H5B2 107.7 . .
C7B C6B C5B 113.0(8) . .
C7B C6B H6B1 109.0 . .
C5B C6B H6B1 109.0 . .
C7B C6B H6B2 109.0 . .
C5B C6B H6B2 109.0 . .
H6B1 C6B H6B2 107.8 . .
C6B C7B C2B 107.2(8) . .
C6B C7B H7B1 110.3 . .
C2B C7B H7B1 110.3 . .
C6B C7B H7B2 110.3 . .
C2B C7B H7B2 110.3 . .
H7B1 C7B H7B2 108.5 . .
N2B C8B N3B 111.1(7) . .
N2B C8B H8B1 109.4 . .
N3B C8B H8B1 109.4 . .
N2B C8B H8B2 109.4 . .
N3B C8B H8B2 109.4 . .
H8B1 C8B H8B2 108.0 . .
O2B C9B N3B 124.2(9) . .
O2B C9B N4B 127.3(9) . .
N3B C9B N4B 108.5(8) . .
N3B C10B C15B 120.5(8) . .
N3B C10B C11B 101.3(8) . .
C15B C10B C11B 110.7(8) . .
N3B C10B H10B 107.9 . .
C15B C10B H10B 107.9 . .
C11B C10B H10B 107.9 . .
N4B C11B C12B 119.3(9) . .
N4B C11B C10B 100.3(8) . .
C12B C11B C10B 110.0(8) . .
N4B C11B H11B 108.9 . .
C12B C11B H11B 108.9 . .
C10B C11B H11B 108.9 . .
C11B C12B C13B 106.0(9) . .
C11B C12B H12C 110.5 . .
C13B C12B H12C 110.5 . .
C11B C12B H12D 110.5 . .
C13B C12B H12D 110.5 . .
H12C C12B H12D 108.7 . .
C14B C13B C12B 114.8(9) . .
C14B C13B H13C 108.6 . .
C12B C13B H13C 108.6 . .
C14B C13B H13D 108.6 . .
C12B C13B H13D 108.6 . .
H13C C13B H13D 107.6 . .
C13B C14B C15B 114.2(9) . .
C13B C14B H14C 108.7 . .
C15B C14B H14C 108.7 . .
C13B C14B H14D 108.7 . .
C15B C14B H14D 108.7 . .
H14C C14B H14D 107.6 . .
C10B C15B C14B 105.7(8) . .
C10B C15B H15C 110.6 . .
C14B C15B H15C 110.6 . .
C10B C15B H15D 110.6 . .
C14B C15B H15D 110.6 . .
H15C C15B H15D 108.7 . .
N5B C16B N4B 116.6(8) . .
N5B C16B H16C 108.1 . .
N4B C16B H16C 108.1 . .
N5B C16B H16D 108.1 . .
N4B C16B H16D 108.1 . .
H16C C16B H16D 107.3 . .
O3B C17B N6B 127.3(10) . .
O3B C17B N5B 125.6(9) . .
N6B C17B N5B 107.1(8) . .
N5B C18B C23B 118.0(8) . .
N5B C18B C19B 101.4(8) . .
C23B C18B C19B 110.0(8) . .
N5B C18B H18B 109.0 . .
C23B C18B H18B 109.0 . .
C19B C18B H18B 109.0 . .
N6B C19B C18B 100.6(8) . .
N6B C19B C20B 120.9(9) . .
C18B C19B C20B 109.7(8) . .
N6B C19B H19B 108.3 . .
C18B C19B H19B 108.3 . .
C20B C19B H19B 108.3 . .
C19B C20B C21B 105.8(8) . .
C19B C20B H20C 110.6 . .
C21B C20B H20C 110.6 . .
C19B C20B H20D 110.6 . .
C21B C20B H20D 110.6 . .
H20C C20B H20D 108.7 . .
C22B C21B C20B 114.0(9) . .
C22B C21B H21C 108.7 . .
C20B C21B H21C 108.7 . .
C22B C21B H21D 108.7 . .
C20B C21B H21D 108.7 . .
H21C C21B H21D 107.6 . .
C21B C22B C23B 114.2(9) . .
C21B C22B H22C 108.7 . .
C23B C22B H22C 108.7 . .
C21B C22B H22D 108.7 . .
C23B C22B H22D 108.7 . .
H22C C22B H22D 107.6 . .
C18B C23B C22B 107.2(8) . .
C18B C23B H23C 110.3 . .
C22B C23B H23C 110.3 . .
C18B C23B H23D 110.3 . .
C22B C23B H23D 110.3 . .
H23C C23B H23D 108.5 . .
N7B C24B N6B 111.0(8) . .
N7B C24B H24C 109.4 . .
N6B C24B H24C 109.4 . .
N7B C24B H24D 109.4 . .
N6B C24B H24D 109.4 . .
H24C C24B H24D 108.0 . .
O4B C25B N8B 126.2(9) . .
O4B C25B N7B 125.2(10) . .
N8B C25B N7B 108.4(9) . .
N7B C26B C31B 120.9(9) . .
N7B C26B C27B 100.2(8) . .
C31B C26B C27B 108.9(9) . .
N7B C26B H26B 108.7 . .
C31B C26B H26B 108.7 . .
C27B C26B H26B 108.7 . .
N8B C27B C28B 119.6(9) . .
N8B C27B C26B 100.7(8) . .
C28B C27B C26B 110.0(8) . .
N8B C27B H27B 108.6 . .
C28B C27B H27B 108.6 . .
C26B C27B H27B 108.6 . .
C27B C28B C29B 107.5(8) . .
C27B C28B H28C 110.2 . .
C29B C28B H28C 110.2 . .
C27B C28B H28D 110.2 . .
C29B C28B H28D 110.2 . .
H28C C28B H28D 108.5 . .
C30B C29B C28B 113.4(9) . .
C30B C29B H29C 108.9 . .
C28B C29B H29C 108.9 . .
C30B C29B H29D 108.9 . .
C28B C29B H29D 108.9 . .
H29C C29B H29D 107.7 . .
C31B C30B C29B 114.1(9) . .
C31B C30B H30C 108.7 . .
C29B C30B H30C 108.7 . .
C31B C30B H30D 108.7 . .
C29B C30B H30D 108.7 . .
H30C C30B H30D 107.6 . .
C26B C31B C30B 106.1(9) . .
C26B C31B H31C 110.5 . .
C30B C31B H31C 110.5 . .
C26B C31B H31D 110.5 . .
C30B C31B H31D 110.5 . .
H31C C31B H31D 108.7 . .
N8B C32B N9B 114.3(8) . .
N8B C32B H32C 108.7 . .
N9B C32B H32C 108.7 . .
N8B C32B H32D 108.7 . .
N9B C32B H32D 108.7 . .
H32C C32B H32D 107.6 . .
O5B C33B N9B 126.4(10) . .
O5B C33B N10B 126.2(10) . .
N9B C33B N10B 107.4(9) . .
N9B C34B C35B 101.8(8) . .
N9B C34B C39B 120.0(8) . .
C35B C34B C39B 109.2(9) . .
N9B C34B H34B 108.4 . .
C35B C34B H34B 108.4 . .
C39B C34B H34B 108.4 . .
N10B C35B C34B 100.7(8) . .
N10B C35B C36B 119.8(8) . .
C34B C35B C36B 111.0(9) . .
N10B C35B H35B 108.2 . .
C34B C35B H35B 108.2 . .
C36B C35B H35B 108.2 . .
C35B C36B C37B 106.0(8) . .
C35B C36B H36C 110.5 . .
C37B C36B H36C 110.5 . .
C35B C36B H36D 110.5 . .
C37B C36B H36D 110.5 . .
H36C C36B H36D 108.7 . .
C38B C37B C36B 112.4(9) . .
C38B C37B H37C 109.1 . .
C36B C37B H37C 109.1 . .
C38B C37B H37D 109.1 . .
C36B C37B H37D 109.1 . .
H37C C37B H37D 107.9 . .
C39B C38B C37B 114.0(9) . .
C39B C38B H38C 108.8 . .
C37B C38B H38C 108.8 . .
C39B C38B H38D 108.8 . .
C37B C38B H38D 108.8 . .
H38C C38B H38D 107.7 . .
C38B C39B C34B 106.5(8) . .
C38B C39B H39C 110.4 . .
C34B C39B H39C 110.4 . .
C38B C39B H39D 110.4 . .
C34B C39B H39D 110.4 . .
H39C C39B H39D 108.6 . .
N11B C40B N10B 111.5(8) . .
N11B C40B H40C 109.3 . .
N10B C40B H40C 109.3 . .
N11B C40B H40D 109.3 . .
N10B C40B H40D 109.3 . .
H40C C40B H40D 108.0 . .
O6B C41B N12B 126.0(9) . .
O6B C41B N11B 125.1(9) . .
N12B C41B N11B 108.9(9) . .
N11B C42B C47B 118.7(9) . .
N11B C42B C43B 101.3(8) . .
C47B C42B C43B 109.3(9) . .
N11B C42B H42B 109.0 . .
C47B C42B H42B 109.0 . .
C43B C42B H42B 109.0 . .
N12B C43B C44B 119.2(8) . .
N12B C43B C42B 100.7(8) . .
C44B C43B C42B 109.5(9) . .
N12B C43B H43B 109.0 . .
C44B C43B H43B 109.0 . .
C42B C43B H43B 109.0 . .
C43B C44B C45B 105.9(9) . .
C43B C44B H44C 110.6 . .
C45B C44B H44C 110.6 . .
C43B C44B H44D 110.6 . .
C45B C44B H44D 110.6 . .
H44C C44B H44D 108.7 . .
C46B C45B C44B 112.9(9) . .
C46B C45B H45C 109.0 . .
C44B C45B H45C 109.0 . .
C46B C45B H45D 109.0 . .
C44B C45B H45D 109.0 . .
H45C C45B H45D 107.8 . .
C47B C46B C45B 114.8(9) . .
C47B C46B H46C 108.6 . .
C45B C46B H46C 108.6 . .
C47B C46B H46D 108.6 . .
C45B C46B H46D 108.6 . .
H46C C46B H46D 107.5 . .
C42B C47B C46B 104.6(9) . .
C42B C47B H47C 110.8 . .
C46B C47B H47C 110.8 . .
C42B C47B H47D 110.8 . .
C46B C47B H47D 110.8 . .
H47C C47B H47D 108.9 . .
N1B C48B N12B 115.2(8) . .
N1B C48B H48C 108.5 . .
N12B C48B H48C 108.5 . .
N1B C48B H48D 108.5 . .
N12B C48B H48D 108.5 . .
H48C C48B H48D 107.5 . .
C1B N1B C2B 108.3(7) . .
C1B N1B C48B 120.3(8) . .
C2B N1B C48B 121.6(7) . .
C1B N2B C8B 120.8(8) . .
C1B N2B C3B 108.3(8) . .
C8B N2B C3B 123.6(8) . .
C9B N3B C8B 121.7(8) . .
C9B N3B C10B 107.3(8) . .
C8B N3B C10B 123.0(8) . .
C9B N4B C16B 118.9(8) . .
C9B N4B C11B 109.0(8) . .
C16B N4B C11B 121.3(8) . .
C17B N5B C16B 121.1(8) . .
C17B N5B C18B 108.2(8) . .
C16B N5B C18B 122.9(8) . .
C17B N6B C19B 108.9(8) . .
C17B N6B C24B 119.1(8) . .
C19B N6B C24B 122.0(8) . .
C25B N7B C24B 122.7(9) . .
C25B N7B C26B 108.7(8) . .
C24B N7B C26B 121.3(7) . .
C25B N8B C32B 120.5(9) . .
C25B N8B C27B 108.5(8) . .
C32B N8B C27B 120.7(9) . .
C33B N9B C32B 118.8(9) . .
C33B N9B C34B 108.2(8) . .
C32B N9B C34B 122.6(8) . .
C33B N10B C40B 120.7(9) . .
C33B N10B C35B 108.6(8) . .
C40B N10B C35B 122.0(8) . .
C41B N11B C40B 120.1(9) . .
C41B N11B C42B 107.3(8) . .
C40B N11B C42B 122.3(9) . .
C41B N12B C48B 120.0(9) . .
C41B N12B C43B 109.1(8) . .
C48B N12B C43B 121.3(8) . .
Cl3C C1C Cl1C 111.1(5) . .
Cl3C C1C Cl2C 109.0(5) . .
Cl1C C1C Cl2C 109.3(5) . .
Cl3C C1C Cl4C 108.2(5) . .
Cl1C C1C Cl4C 108.9(5) . .
Cl2C C1C Cl4C 110.5(5) . .
Cl4D C1D Cl1D 109.5(5) . .
Cl4D C1D Cl3D 108.5(5) . .
Cl1D C1D Cl3D 110.0(5) . .
Cl4D C1D Cl2D 109.8(5) . .
Cl1D C1D Cl2D 109.6(5) . .
Cl3D C1D Cl2D 109.3(5) . .
Cl2E C1E Cl4E 110.6(5) . .
Cl2E C1E Cl1E 109.2(4) . .
Cl4E C1E Cl1E 109.4(4) . .
Cl2E C1E Cl3E 108.8(4) . .
Cl4E C1E Cl3E 109.1(4) . .
Cl1E C1E Cl3E 109.8(4) . .
Cl2F C1F Cl3F 108.7(5) . .
Cl2F C1F Cl4F 109.4(5) . .
Cl3F C1F Cl4F 110.0(5) . .
Cl2F C1F Cl1F 110.4(5) . .
Cl3F C1F Cl1F 109.1(5) . .
Cl4F C1F Cl1F 109.3(5) . .
Cl4G C1G Cl1G 110.4(8) . .
Cl4G C1G Cl3G 110.2(8) . .
Cl1G C1G Cl3G 107.5(8) . .
Cl4G C1G Cl2G 110.6(8) . .
Cl1G C1G Cl2G 108.6(8) . .
Cl3G C1G Cl2G 109.6(8) . .
Cl3G Cl3G C1G 149.2(6) 4_565 .
Cl1H C1H Cl3H 110.5(11) . .
Cl1H C1H Cl4H 107.9(10) . .
Cl3H C1H Cl4H 111.2(11) . .
Cl1H C1H Cl2H 109.3(11) . .
Cl3H C1H Cl2H 110.2(11) . .
Cl4H C1H Cl2H 107.8(11) . .
Cl1I C1I Cl4I 104.7(12) . .
Cl1I C1I Cl2I 110.4(12) . .
Cl4I C1I Cl2I 109.7(12) . .
Cl1I C1I Cl3I 108.2(12) . .
Cl4I C1I Cl3I 117.8(13) . .
Cl2I C1I Cl3I 106.0(11) . .
C1I Cl3I Cl3I 145.8(13) . 4_565
Cl1J C1J Cl4J 115.8(8) . .
Cl1J C1J Cl2J 106.6(7) . .
Cl4J C1J Cl2J 106.9(7) . .
Cl1J C1J Cl3J 105.8(7) . .
Cl4J C1J Cl3J 106.6(7) . .
Cl2J C1J Cl3J 115.4(8) . .
Cl1K C1K Cl3K 107.3(9) . .
Cl1K C1K Cl2K 113.1(9) . .
Cl3K C1K Cl2K 105.9(8) . .
Cl1K C1K Cl4K 108.0(8) . .
Cl3K C1K Cl4K 107.8(8) . .
Cl2K C1K Cl4K 114.4(9) . .
Cl3L C1L Cl2L 106.0(12) . .
Cl3L C1L Cl4L 110.1(12) . .
Cl2L C1L Cl4L 108.0(12) . .
Cl3L C1L Cl1L 110.4(12) . .
Cl2L C1L Cl1L 110.2(12) . .
Cl4L C1L Cl1L 111.8(12) . .
Cl1M C1M Cl4M 109.5(10) . .
Cl1M C1M Cl2M 110.7(10) . .
Cl4M C1M Cl2M 108.6(9) . .
Cl1M C1M Cl3M 108.0(10) . .
Cl4M C1M Cl3M 109.9(10) . .
Cl2M C1M Cl3M 110.2(10) . .
Cl2N C1N Cl3N 110.0(10) . .
Cl2N C1N Cl1N 109.9(10) . .
Cl3N C1N Cl1N 110.2(10) . .
Cl2N C1N Cl4N 107.7(10) . .
Cl3N C1N Cl4N 110.0(9) . .
Cl1N C1N Cl4N 109.0(10) . .
C1N Cl4N Cl4N 125.9(7) . 3_655
Cl3O C1O Cl1O 110.1(11) . .
Cl3O C1O Cl2O 111.1(11) . .
Cl1O C1O Cl2O 109.9(11) . .
Cl3O C1O Cl4O 108.1(11) . .
Cl1O C1O Cl4O 108.8(11) . .
Cl2O C1O Cl4O 108.7(9) . .

loop_
_geom_bond_atom_site_label_1
_geom_bond_atom_site_label_2
_geom_bond_distance
_geom_bond_site_symmetry_2
C1A O1A 1.212(14) .
C1A N1A 1.381(14) .
C1A N2A 1.422(14) .
C2A N1A 1.484(14) .
C2A C3A 1.508(16) .
C2A C7A 1.517(15) .
C2A H2A 1.0000 .
C3A N2A 1.454(14) .
C3A C4A 1.506(15) .
C3A H3A 1.0000 .
C4A C5A 1.539(16) .
C4A H4A1 0.9900 .
C4A H4A2 0.9900 .
C5A C6A 1.528(16) .
C5A H5A1 0.9900 .
C5A H5A2 0.9900 .
C6A C7A 1.532(16) .
C6A H6A1 0.9900 .
C6A H6A2 0.9900 .
C7A H7A1 0.9900 .
C7A H7A2 0.9900 .
C8A N2A 1.446(14) .
C8A N3A 1.456(14) .
C8A H8A1 0.9900 .
C8A H8A2 0.9900 .
C9A O2A 1.222(13) .
C9A N4A 1.390(13) .
C9A N3A 1.398(13) .
C10A N3A 1.463(14) .
C10A C11A 1.511(15) .
C10A C15A 1.513(14) .
C10A H10A 1.0000 .
C11A N4A 1.459(13) .
C11A C12A 1.516(14) .
C11A H11A 1.0000 .
C12A C13A 1.560(15) .
C12A H12A 0.9900 .
C12A H12B 0.9900 .
C13A C14A 1.537(16) .
C13A H13A 0.9900 .
C13A H13B 0.9900 .
C14A C15A 1.555(16) .
C14A H14A 0.9900 .
C14A H14B 0.9900 .
C15A H15A 0.9900 .
C15A H15B 0.9900 .
C16A N5A 1.442(13) .
C16A N4A 1.448(13) .
C16A H16A 0.9900 .
C16A H16B 0.9900 .
C17A O3A 1.239(12) .
C17A N6A 1.374(13) .
C17A N5A 1.391(12) .
C18A N5A 1.463(12) .
C18A C23A 1.493(14) .
C18A C19A 1.537(14) .
C18A H18A 1.0000 .
C19A N6A 1.464(13) .
C19A C20A 1.507(15) .
C19A H19A 1.0000 .
C20A C21A 1.515(15) .
C20A H20A 0.9900 .
C20A H20B 0.9900 .
C21A C22A 1.529(16) .
C21A H21A 0.9900 .
C21A H21B 0.9900 .
C22A C23A 1.523(15) .
C22A H22A 0.9900 .
C22A H22B 0.9900 .
C23A H23A 0.9900 .
C23A H23B 0.9900 .
C24A N6A 1.443(12) .
C24A N7A 1.452(12) .
C24A H24A 0.9900 .
C24A H24B 0.9900 .
C25A O4A 1.212(12) .
C25A N8A 1.385(12) .
C25A N7A 1.386(12) .
C26A N7A 1.469(12) .
C26A C31A 1.507(13) .
C26A C27A 1.526(13) .
C26A H26A 1.0000 .
C27A N8A 1.464(13) .
C27A C28A 1.508(14) .
C27A H27A 1.0000 .
C28A C29A 1.562(15) .
C28A H28A 0.9900 .
C28A H28B 0.9900 .
C29A C30A 1.545(14) .
C29A H29A 0.9900 .
C29A H29B 0.9900 .
C30A C31A 1.550(13) .
C30A H30A 0.9900 .
C30A H30B 0.9900 .
C31A H31A 0.9900 .
C31A H31B 0.9900 .
C32A N9A 1.455(13) .
C32A N8A 1.456(13) .
C32A H32A 0.9900 .
C32A H32B 0.9900 .
C33A O5A 1.222(12) .
C33A N9A 1.384(13) .
C33A N10A 1.396(13) .
C34A N9A 1.486(12) .
C34A C39A 1.505(14) .
C34A C35A 1.529(14) .
C34A H34A 1.0000 .
C35A N10A 1.434(13) .
C35A C36A 1.524(14) .
C35A H35A 1.0000 .
C36A C37A 1.538(15) .
C36A H36A 0.9900 .
C36A H36B 0.9900 .
C37A C38A 1.552(15) .
C37A H37A 0.9900 .
C37A H37B 0.9900 .
C38A C39A 1.550(13) .
C38A H38A 0.9900 .
C38A H38B 0.9900 .
C39A H39A 0.9900 .
C39A H39B 0.9900 .
C40A N11A 1.464(14) .
C40A N10A 1.470(13) .
C40A H40A 0.9900 .
C40A H40B 0.9900 .
C41A O6A 1.237(14) .
C41A N12A 1.370(15) .
C41A N11A 1.383(14) .
C42A N11A 1.450(14) .
C42A C47A 1.517(16) .
C42A C43A 1.525(16) .
C42A H42A 1.0000 .
C43A N12A 1.484(14) .
C43A C44A 1.509(16) .
C43A H43A 1.0000 .
C44A C45A 1.561(18) .
C44A H44A 0.9900 .
C44A H44B 0.9900 .
C45A C46A 1.532(18) .
C45A H45A 0.9900 .
C45A H45B 0.9900 .
C46A C47A 1.543(16) .
C46A H46A 0.9900 .
C46A H46B 0.9900 .
C47A H47A 0.9900 .
C47A H47B 0.9900 .
C48A N12A 1.454(15) .
C48A N1A 1.477(15) .
C48A H48A 0.9900 .
C48A H48B 0.9900 .
C1B O1B 1.228(11) .
C1B N2B 1.377(12) .
C1B N1B 1.390(11) .
C2B N1B 1.453(12) .
C2B C3B 1.511(13) .
C2B C7B 1.534(13) .
C2B H2B 1.0000 .
C3B N2B 1.444(12) .
C3B C4B 1.539(13) .
C3B H3B 1.0000 .
C4B C5B 1.556(13) .
C4B H4B1 0.9900 .
C4B H4B2 0.9900 .
C5B C6B 1.546(14) .
C5B H5B1 0.9900 .
C5B H5B2 0.9900 .
C6B C7B 1.529(14) .
C6B H6B1 0.9900 .
C6B H6B2 0.9900 .
C7B H7B1 0.9900 .
C7B H7B2 0.9900 .
C8B N2B 1.437(12) .
C8B N3B 1.443(12) .
C8B H8B1 0.9900 .
C8B H8B2 0.9900 .
C9B O2B 1.234(12) .
C9B N3B 1.391(12) .
C9B N4B 1.393(13) .
C10B N3B 1.468(13) .
C10B C15B 1.509(13) .
C10B C11B 1.534(14) .
C10B H10B 1.0000 .
C11B N4B 1.454(13) .
C11B C12B 1.525(14) .
C11B H11B 1.0000 .
C12B C13B 1.538(14) .
C12B H12C 0.9900 .
C12B H12D 0.9900 .
C13B C14B 1.519(15) .
C13B H13C 0.9900 .
C13B H13D 0.9900 .
C14B C15B 1.545(14) .
C14B H14C 0.9900 .
C14B H14D 0.9900 .
C15B H15C 0.9900 .
C15B H15D 0.9900 .
C16B N5B 1.444(12) .
C16B N4B 1.454(12) .
C16B H16C 0.9900 .
C16B H16D 0.9900 .
C17B O3B 1.231(12) .
C17B N6B 1.393(12) .
C17B N5B 1.399(13) .
C18B N5B 1.451(12) .
C18B C23B 1.514(14) .
C18B C19B 1.518(14) .
C18B H18B 1.0000 .
C19B N6B 1.430(13) .
C19B C20B 1.524(13) .
C19B H19B 1.0000 .
C20B C21B 1.541(15) .
C20B H20C 0.9900 .
C20B H20D 0.9900 .
C21B C22B 1.529(15) .
C21B H21C 0.9900 .
C21B H21D 0.9900 .
C22B C23B 1.553(15) .
C22B H22C 0.9900 .
C22B H22D 0.9900 .
C23B H23C 0.9900 .
C23B H23D 0.9900 .
C24B N7B 1.454(13) .
C24B N6B 1.475(13) .
C24B H24C 0.9900 .
C24B H24D 0.9900 .
C25B O4B 1.219(12) .
C25B N8B 1.373(14) .
C25B N7B 1.389(12) .
C26B N7B 1.464(13) .
C26B C31B 1.509(14) .
C26B C27B 1.532(14) .
C26B H26B 1.0000 .
C27B N8B 1.467(12) .
C27B C28B 1.508(14) .
C27B H27B 1.0000 .
C28B C29B 1.548(15) .
C28B H28C 0.9900 .
C28B H28D 0.9900 .
C29B C30B 1.533(15) .
C29B H29C 0.9900 .
C29B H29D 0.9900 .
C30B C31B 1.529(15) .
C30B H30C 0.9900 .
C30B H30D 0.9900 .
C31B H31C 0.9900 .
C31B H31D 0.9900 .
C32B N8B 1.460(12) .
C32B N9B 1.468(12) .
C32B H32C 0.9900 .
C32B H32D 0.9900 .
C33B O5B 1.212(13) .
C33B N9B 1.393(13) .
C33B N10B 1.407(13) .
C34B N9B 1.470(13) .
C34B C35B 1.507(14) .
C34B C39B 1.532(14) .
C34B H34B 1.0000 .
C35B N10B 1.470(14) .
C35B C36B 1.522(14) .
C35B H35B 1.0000 .
C36B C37B 1.545(15) .
C36B H36C 0.9900 .
C36B H36D 0.9900 .
C37B C38B 1.544(15) .
C37B H37C 0.9900 .
C37B H37D 0.9900 .
C38B C39B 1.527(15) .
C38B H38C 0.9900 .
C38B H38D 0.9900 .
C39B H39C 0.9900 .
C39B H39D 0.9900 .
C40B N11B 1.439(13) .
C40B N10B 1.461(13) .
C40B H40C 0.9900 .
C40B H40D 0.9900 .
C41B O6B 1.217(13) .
C41B N12B 1.368(13) .
C41B N11B 1.391(13) .
C42B N11B 1.478(13) .
C42B C47B 1.510(14) .
C42B C43B 1.512(14) .
C42B H42B 1.0000 .
C43B N12B 1.480(12) .
C43B C44B 1.504(14) .
C43B H43B 1.0000 .
C44B C45B 1.554(14) .
C44B H44C 0.9900 .
C44B H44D 0.9900 .
C45B C46B 1.543(15) .
C45B H45C 0.9900 .
C45B H45D 0.9900 .
C46B C47B 1.537(16) .
C46B H46C 0.9900 .
C46B H46D 0.9900 .
C47B H47C 0.9900 .
C47B H47D 0.9900 .
C48B N1B 1.457(12) .
C48B N12B 1.470(12) .
C48B H48C 0.9900 .
C48B H48D 0.9900 .
C1C Cl3C 1.747(9) .
C1C Cl1C 1.755(9) .
C1C Cl2C 1.760(9) .
C1C Cl4C 1.761(9) .
C1D Cl4D 1.760(8) .
C1D Cl1D 1.760(8) .
C1D Cl3D 1.760(8) .
C1D Cl2D 1.761(8) .
C1E Cl2E 1.754(8) .
C1E Cl4E 1.760(8) .
C1E Cl1E 1.761(8) .
C1E Cl3E 1.767(8) .
C1F Cl2F 1.751(8) .
C1F Cl3F 1.759(9) .
C1F Cl4F 1.762(8) .
C1F Cl1F 1.768(8) .
C1G Cl4G 1.756(11) .
C1G Cl1G 1.761(11) .
C1G Cl3G 1.762(11) .
C1G Cl2G 1.763(11) .
Cl3G Cl3G 1.296(16) 4_565
C1H Cl1H 1.755(12) .
C1H Cl3H 1.758(12) .
C1H Cl4H 1.760(12) .
C1H Cl2H 1.765(12) .
C1I Cl1I 1.755(12) .
C1I Cl4I 1.757(12) .
C1I Cl2I 1.757(12) .
C1I Cl3I 1.758(12) .
Cl3I Cl3I 2.00(4) 4_565
C1J Cl1J 1.740(11) .
C1J Cl4J 1.744(11) .
C1J Cl2J 1.747(11) .
C1J Cl3J 1.765(11) .
C1K Cl1K 1.758(11) .
C1K Cl3K 1.761(12) .
C1K Cl2K 1.762(11) .
C1K Cl4K 1.763(11) .
C1L Cl3L 1.756(12) .
C1L Cl2L 1.757(12) .
C1L Cl4L 1.757(12) .
C1L Cl1L 1.758(12) .
C1M Cl1M 1.755(12) .
C1M Cl4M 1.756(12) .
C1M Cl2M 1.759(12) .
C1M Cl3M 1.761(12) .
C1N Cl2N 1.749(11) .
C1N Cl3N 1.752(11) .
C1N Cl1N 1.755(11) .
C1N Cl4N 1.761(11) .
Cl4N Cl4N 1.860(19) 3_655
C1O Cl3O 1.753(12) .
C1O Cl1O 1.753(12) .
C1O Cl2O 1.757(12) .
C1O Cl4O 1.762(12) .

loop_
_geom_torsion_atom_site_label_1
_geom_torsion_atom_site_label_2
_geom_torsion_atom_site_label_3
_geom_torsion_atom_site_label_4
_geom_torsion
_geom_torsion_site_symmetry_4
N1A C2A C3A N2A 36.6(10) .
C7A C2A C3A N2A 162.6(9) .
N1A C2A C3A C4A 164.0(9) .
C7A C2A C3A C4A -70.0(12) .
N2A C3A C4A C5A 179.9(10) .
C2A C3A C4A C5A 62.8(12) .
C3A C4A C5A C6A -54.2(13) .
C4A C5A C6A C7A 52.1(13) .
N1A C2A C7A C6A 174.9(10) .
C3A C2A C7A C6A 61.2(12) .
C5A C6A C7A C2A -53.0(13) .
N3A C10A C11A N4A 32.6(9) .
C15A C10A C11A N4A 159.6(9) .
N3A C10A C11A C12A 160.4(8) .
C15A C10A C11A C12A -72.6(11) .
N4A C11A C12A C13A 179.9(9) .
C10A C11A C12A C13A 63.1(11) .
C11A C12A C13A C14A -51.5(12) .
C12A C13A C14A C15A 48.3(13) .
N3A C10A C15A C14A 178.2(9) .
C11A C10A C15A C14A 62.0(11) .
C13A C14A C15A C10A -51.3(13) .
N5A C18A C19A N6A 36.2(9) .
C23A C18A C19A N6A 164.7(9) .
N5A C18A C19A C20A 164.6(8) .
C23A C18A C19A C20A -66.9(11) .
N6A C19A C20A C21A 175.5(10) .
C18A C19A C20A C21A 60.0(11) .
C19A C20A C21A C22A -54.4(13) .
C20A C21A C22A C23A 54.7(14) .
N5A C18A C23A C22A 177.6(9) .
C19A C18A C23A C22A 61.3(12) .
C21A C22A C23A C18A -55.9(12) .
N7A C26A C27A N8A 33.3(9) .
C31A C26A C27A N8A 160.4(8) .
N7A C26A C27A C28A 161.7(8) .
C31A C26A C27A C28A -71.2(10) .
N8A C27A C28A C29A 178.1(9) .
C26A C27A C28A C29A 61.5(11) .
C27A C28A C29A C30A -51.9(11) .
C28A C29A C30A C31A 50.3(12) .
N7A C26A C31A C30A 177.8(8) .
C27A C26A C31A C30A 61.1(10) .
C29A C30A C31A C26A -52.0(11) .
N9A C34A C35A N10A 36.2(10) .
C39A C34A C35A N10A 162.5(8) .
N9A C34A C35A C36A 164.6(8) .
C39A C34A C35A C36A -69.2(11) .
C34A C35A C36A C37A 62.5(11) .
C35A C36A C37A C38A -55.1(12) .
C36A C37A C38A C39A 51.3(13) .
N9A C34A C39A C38A 175.4(9) .
C35A C34A C39A C38A 60.9(11) .
C37A C38A C39A C34A -51.7(12) .
N11A C42A C43A N12A 36.5(10) .
C47A C42A C43A N12A 164.1(9) .
N11A C42A C43A C44A 162.7(9) .
C47A C42A C43A C44A -69.6(12) .
N12A C43A C44A C45A 174.6(10) .
C42A C43A C44A C45A 60.3(12) .
C43A C44A C45A C46A -50.6(14) .
C44A C45A C46A C47A 49.9(16) .
N11A C42A C47A C46A 178.0(10) .
C43A C42A C47A C46A 62.3(12) .
C45A C46A C47A C42A -54.0(15) .
O1A C1A N1A C48A -24.1(17) .
N2A C1A N1A C48A 158.1(9) .
O1A C1A N1A C2A -167.9(11) .
N2A C1A N1A C2A 14.2(12) .
N12A C48A N1A C1A -78.5(13) .
N12A C48A N1A C2A 60.8(14) .
C3A C2A N1A C1A -32.2(11) .
C7A C2A N1A C1A -151.1(11) .
C3A C2A N1A C48A -174.6(9) .
C7A C2A N1A C48A 66.5(14) .
O1A C1A N2A C8A -17.9(17) .
N1A C1A N2A C8A 160.0(9) .
O1A C1A N2A C3A -166.8(11) .
N1A C1A N2A C3A 11.0(11) .
N3A C8A N2A C1A 118.0(11) .
N3A C8A N2A C3A -97.8(12) .
C4A C3A N2A C1A -152.0(10) .
C2A C3A N2A C1A -30.8(11) .
C4A C3A N2A C8A 60.2(14) .
C2A C3A N2A C8A -178.6(9) .
O2A C9A N3A C8A -19.0(16) .
N4A C9A N3A C8A 160.0(9) .
O2A C9A N3A C10A -166.1(10) .
N4A C9A N3A C10A 12.9(11) .
N2A C8A N3A C9A 115.0(11) .
N2A C8A N3A C10A -102.0(11) .
C11A C10A N3A C9A -28.8(10) .
C15A C10A N3A C9A -149.6(10) .
C11A C10A N3A C8A -175.5(9) .
C15A C10A N3A C8A 63.6(14) .
O2A C9A N4A C16A -24.3(16) .
N3A C9A N4A C16A 156.7(9) .
O2A C9A N4A C11A -171.3(10) .
N3A C9A N4A C11A 9.7(11) .
N5A C16A N4A C9A -79.3(12) .
N5A C16A N4A C11A 63.3(12) .
C10A C11A N4A C9A -27.1(10) .
C12A C11A N4A C9A -147.3(10) .
C10A C11A N4A C16A -173.0(9) .
C12A C11A N4A C16A 66.7(13) .
O3A C17A N5A C16A -25.9(15) .
N6A C17A N5A C16A 154.8(9) .
O3A C17A N5A C18A -169.4(10) .
N6A C17A N5A C18A 11.3(11) .
N4A C16A N5A C17A -74.6(12) .
N4A C16A N5A C18A 64.5(12) .
C23A C18A N5A C17A -151.4(10) .
C19A C18A N5A C17A -30.2(10) .
C23A C18A N5A C16A 65.5(13) .
C19A C18A N5A C16A -173.3(9) .
O3A C17A N6A C24A -13.6(15) .
N5A C17A N6A C24A 165.8(8) .
O3A C17A N6A C19A -165.0(10) .
N5A C17A N6A C19A 14.3(11) .
N7A C24A N6A C17A 117.1(9) .
N7A C24A N6A C19A -95.3(10) .
C20A C19A N6A C17A -152.6(9) .
C18A C19A N6A C17A -32.0(10) .
C20A C19A N6A C24A 56.3(13) .
C18A C19A N6A C24A 176.9(8) .
O4A C25A N7A C24A -19.5(15) .
N8A C25A N7A C24A 160.9(8) .
O4A C25A N7A C26A -166.0(10) .
N8A C25A N7A C26A 14.4(10) .
N6A C24A N7A C25A 116.2(9) .
N6A C24A N7A C26A -102.0(10) .
C31A C26A N7A C25A -151.9(9) .
C27A C26A N7A C25A -30.4(9) .
C31A C26A N7A C24A 62.4(12) .
C27A C26A N7A C24A -176.1(8) .
O4A C25A N8A C32A -21.0(15) .
N7A C25A N8A C32A 158.6(8) .
O4A C25A N8A C27A -170.7(9) .
N7A C25A N8A C27A 8.9(11) .
N9A C32A N8A C25A -82.1(11) .
N9A C32A N8A C27A 63.9(12) .
C28A C27A N8A C25A -148.5(9) .
C26A C27A N8A C25A -26.9(10) .
C28A C27A N8A C32A 62.3(13) .
C26A C27A N8A C32A -176.1(8) .
O5A C33A N9A C32A -24.0(15) .
N10A C33A N9A C32A 156.6(9) .
O5A C33A N9A C34A -171.1(10) .
N10A C33A N9A C34A 9.5(11) .
N8A C32A N9A C33A -78.7(11) .
N8A C32A N9A C34A 64.2(12) .
C39A C34A N9A C33A -148.7(9) .
C35A C34A N9A C33A -28.7(10) .
C39A C34A N9A C32A 64.2(13) .
C35A C34A N9A C32A -175.7(9) .
O5A C33A N10A C35A -163.6(10) .
N9A C33A N10A C35A 15.9(11) .
O5A C33A N10A C40A -16.1(16) .
N9A C33A N10A C40A 163.3(9) .
C36A C35A N10A C33A -153.6(10) .
C34A C35A N10A C33A -33.2(10) .
C36A C35A N10A C40A 60.1(14) .
C34A C35A N10A C40A -179.5(9) .
N11A C40A N10A C33A 115.6(10) .
N11A C40A N10A C35A -101.7(11) .
O6A C41A N11A C42A -164.5(11) .
N12A C41A N11A C42A 14.9(12) .
O6A C41A N11A C40A -16.1(18) .
N12A C41A N11A C40A 163.4(10) .
C47A C42A N11A C41A -152.7(11) .
C43A C42A N11A C41A -32.9(11) .
C47A C42A N11A C40A 58.5(15) .
C43A C42A N11A C40A 178.2(9) .
N10A C40A N11A C41A 115.1(11) .
N10A C40A N11A C42A -100.5(11) .
O6A C41A N12A C48A -24.2(18) .
N11A C41A N12A C48A 156.4(9) .
O6A C41A N12A C43A -169.9(11) .
N11A C41A N12A C43A 10.6(13) .
N1A C48A N12A C41A -76.4(13) .
N1A C48A N12A C43A 65.2(14) .
C44A C43A N12A C41A -150.0(11) .
C42A C43A N12A C41A -29.8(11) .
C44A C43A N12A C48A 64.1(14) .
C42A C43A N12A C48A -175.7(9) .
N1B C2B C3B N2B 36.8(8) .
C7B C2B C3B N2B 164.0(7) .
N1B C2B C3B C4B 164.8(8) .
C7B C2B C3B C4B -68.0(10) .
N2B C3B C4B C5B 178.3(8) .
C2B C3B C4B C5B 61.5(10) .
C3B C4B C5B C6B -54.4(11) .
C4B C5B C6B C7B 53.2(11) .
C5B C6B C7B C2B -52.9(11) .
N1B C2B C7B C6B 175.8(8) .
C3B C2B C7B C6B 60.4(10) .
N3B C10B C11B N4B 35.6(9) .
C15B C10B C11B N4B 164.6(8) .
N3B C10B C11B C12B 162.2(8) .
C15B C10B C11B C12B -68.8(10) .
N4B C11B C12B C13B 174.5(9) .
C10B C11B C12B C13B 59.5(11) .
C11B C12B C13B C14B -52.1(12) .
C12B C13B C14B C15B 51.3(13) .
N3B C10B C15B C14B 178.7(8) .
C11B C10B C15B C14B 60.9(10) .
C13B C14B C15B C10B -52.7(12) .
N5B C18B C19B N6B 35.9(9) .
C23B C18B C19B N6B 161.6(8) .
N5B C18B C19B C20B 164.4(8) .
C23B C18B C19B C20B -69.9(11) .
C18B C19B C20B C21B 62.8(11) .
C19B C20B C21B C22B -53.2(12) .
C20B C21B C22B C23B 49.3(13) .
N5B C18B C23B C22B 175.1(9) .
C19B C18B C23B C22B 59.5(10) .
C21B C22B C23B C18B -49.9(12) .
N7B C26B C27B N8B 35.1(9) .
C31B C26B C27B N8B 162.9(8) .
N7B C26B C27B C28B 162.3(8) .
C31B C26B C27B C28B -69.9(11) .
N8B C27B C28B C29B 175.4(9) .
C26B C27B C28B C29B 59.6(11) .
C27B C28B C29B C30B -49.9(12) .
C28B C29B C30B C31B 49.6(13) .
N7B C26B C31B C30B 178.5(9) .
C27B C26B C31B C30B 63.5(11) .
C29B C30B C31B C26B -54.7(13) .
N9B C34B C35B N10B 35.4(9) .
C39B C34B C35B N10B 163.3(8) .
N9B C34B C35B C36B 163.3(8) .
C39B C34B C35B C36B -68.8(10) .
N10B C35B C36B C37B 178.8(9) .
C34B C35B C36B C37B 62.1(11) .
C35B C36B C37B C38B -53.3(12) .
C36B C37B C38B C39B 52.9(12) .
C37B C38B C39B C34B -54.1(12) .
N9B C34B C39B C38B 177.6(9) .
C35B C34B C39B C38B 60.9(11) .
N11B C42B C43B N12B 34.1(9) .
C47B C42B C43B N12B 160.2(9) .
N11B C42B C43B C44B 160.5(8) .
C47B C42B C43B C44B -73.4(11) .
N12B C43B C44B C45B 177.7(9) .
C42B C43B C44B C45B 62.6(10) .
C43B C44B C45B C46B -51.2(12) .
C44B C45B C46B C47B 49.8(13) .
N11B C42B C47B C46B 179.1(9) .
C43B C42B C47B C46B 63.6(11) .
C45B C46B C47B C42B -53.3(12) .
O1B C1B N1B C2B -169.2(9) .
N2B C1B N1B C2B 12.6(10) .
O1B C1B N1B C48B -22.8(14) .
N2B C1B N1B C48B 159.0(8) .
C3B C2B N1B C1B -31.1(9) .
C7B C2B N1B C1B -151.8(9) .
C3B C2B N1B C48B -177.0(8) .
C7B C2B N1B C48B 62.3(12) .
N12B C48B N1B C1B -77.2(11) .
N12B C48B N1B C2B 64.7(11) .
O1B C1B N2B C8B -14.1(14) .
N1B C1B N2B C8B 164.1(8) .
O1B C1B N2B C3B -165.2(9) .
N1B C1B N2B C3B 12.9(10) .
N3B C8B N2B C1B 116.7(9) .
N3B C8B N2B C3B -96.7(10) .
C2B C3B N2B C1B -31.7(9) .
C4B C3B N2B C1B -153.2(9) .
C2B C3B N2B C8B 178.2(8) .
C4B C3B N2B C8B 56.7(12) .
O2B C9B N3B C8B -16.3(14) .
N4B C9B N3B C8B 163.6(8) .
O2B C9B N3B C10B -165.9(9) .
N4B C9B N3B C10B 14.0(10) .
N2B C8B N3B C9B 115.0(9) .
N2B C8B N3B C10B -100.1(10) .
C15B C10B N3B C9B -153.7(9) .
C11B C10B N3B C9B -31.3(9) .
C15B C10B N3B C8B 57.2(12) .
O2B C9B N4B C16B -24.4(14) .
N3B C9B N4B C16B 155.7(8) .
O2B C9B N4B C11B -169.3(9) .
N3B C9B N4B C11B 10.8(10) .
N5B C16B N4B C9B -79.3(11) .
N5B C16B N4B C11B 61.2(12) .
C12B C11B N4B C9B -149.4(9) .
C10B C11B N4B C9B -29.3(10) .
C12B C11B N4B C16B 66.7(12) .
C10B C11B N4B C16B -173.2(8) .
O3B C17B N5B C16B -23.3(15) .
N6B C17B N5B C16B 158.3(8) .
O3B C17B N5B C18B -173.2(10) .
N6B C17B N5B C18B 8.4(10) .
N4B C16B N5B C17B -79.7(11) .
N4B C16B N5B C18B 65.6(12) .
C23B C18B N5B C17B -148.2(9) .
C19B C18B N5B C17B -27.9(10) .
C23B C18B N5B C16B 62.7(13) .
C19B C18B N5B C16B -177.1(8) .
O3B C17B N6B C19B -161.8(10) .
N5B C17B N6B C19B 16.6(11) .
O3B C17B N6B C24B -15.6(16) .
N5B C17B N6B C24B 162.8(8) .
C18B C19B N6B C17B -33.0(10) .
C20B C19B N6B C17B -153.8(9) .
C18B C19B N6B C24B -178.0(8) .
C20B C19B N6B C24B 61.2(13) .
N7B C24B N6B C17B 114.9(10) .
N7B C24B N6B C19B -103.4(10) .
O4B C25B N7B C24B -13.3(16) .
N8B C25B N7B C24B 162.0(9) .
O4B C25B N7B C26B -163.8(10) .
N8B C25B N7B C26B 11.5(11) .
N6B C24B N7B C25B 114.6(10) .
N6B C24B N7B C26B -98.5(10) .
C31B C26B N7B C25B -149.0(10) .
C27B C26B N7B C25B -29.6(10) .
C31B C26B N7B C24B 60.1(13) .
O4B C25B N8B C32B -26.3(16) .
N7B C25B N8B C32B 158.5(8) .
O4B C25B N8B C27B -171.6(10) .
N7B C25B N8B C27B 13.2(11) .
N9B C32B N8B C25B -75.5(12) .
N9B C32B N8B C27B 65.6(12) .
C28B C27B N8B C25B -151.3(9) .
C26B C27B N8B C25B -30.7(10) .
C28B C27B N8B C32B 63.5(13) .
C26B C27B N8B C32B -175.9(8) .
O5B C33B N9B C32B -23.8(15) .
N10B C33B N9B C32B 158.3(8) .
O5B C33B N9B C34B -169.8(10) .
N10B C33B N9B C34B 12.4(11) .
N8B C32B N9B C33B -77.5(12) .
N8B C32B N9B C34B 63.3(12) .
C35B C34B N9B C33B -30.6(10) .
C39B C34B N9B C33B -151.1(9) .
C35B C34B N9B C32B -174.9(8) .
C39B C34B N9B C32B 64.5(12) .
O5B C33B N10B C40B -17.7(16) .
N9B C33B N10B C40B 160.1(9) .
O5B C33B N10B C35B -166.0(10) .
N9B C33B N10B C35B 11.9(11) .
N11B C40B N10B C33B 116.9(10) .
N11B C40B N10B C35B -99.1(11) .
C34B C35B N10B C33B -30.0(10) .
C36B C35B N10B C33B -151.9(9) .
C34B C35B N10B C40B -177.8(8) .
C36B C35B N10B C40B 60.3(13) .
O6B C41B N11B C40B -19.1(16) .
N12B C41B N11B C40B 161.0(9) .
O6B C41B N11B C42B -164.9(10) .
N12B C41B N11B C42B 15.2(11) .
N10B C40B N11B C41B 115.7(10) .
N10B C40B N11B C42B -103.7(10) .
C47B C42B N11B C41B -151.0(10) .
C43B C42B N11B C41B -31.4(10) .
C47B C42B N11B C40B 64.1(13) .
C43B C42B N11B C40B -176.2(9) .
O6B C41B N12B C48B -25.1(15) .
N11B C41B N12B C48B 154.8(8) .
O6B C41B N12B C43B -171.6(10) .
N11B C41B N12B C43B 8.3(11) .
N1B C48B N12B C41B -79.9(11) .
N1B C48B N12B C43B 62.5(12) .
C44B C43B N12B C41B -146.9(9) .
C42B C43B N12B C41B -27.2(10) .
C44B C43B N12B C48B 67.1(12) .
C42B C43B N12B C48B -173.2(8) .
Cl4G C1G Cl3G Cl3G 117.9(19) 4_565
Cl1G C1G Cl3G Cl3G -121.8(19) 4_565
Cl2G C1G Cl3G Cl3G -4(2) 4_565
Cl1I C1I Cl3I Cl3I 87(3) 4_565
Cl4I C1I Cl3I Cl3I -31(4) 4_565
Cl2I C1I Cl3I Cl3I -154(3) 4_565
Cl2N C1N Cl4N Cl4N -5.0(13) 3_655
Cl3N C1N Cl4N Cl4N -124.9(10) 3_655
Cl1N C1N Cl4N Cl4N 114.1(12) 3_655
